data_7108149
loop_
_publ_author_name
'Ghadwal, Rajendra S.'
'Azhakar, Ramachandran'
'Roesky, Herbert W.'
'Pr\"opper, Kevin'
'Dittrich, Birger'
'Goedecke, Catharina'
'Frenking, Gernot'

_publ_section_title
;
 Donor--acceptor stabilized silaformyl chloride
;
_journal_coden_ASTM CHCOFS
_journal_issue 66
_journal_name_full
;
 Chemical Communications (Cambridge, United Kingdom)
;
_journal_page_first 8186
_journal_page_last 8188
_journal_paper_doi 10.1039/c2cc32887a
_journal_volume 48
_journal_year 2012
_chemical_formula_sum 'C45 H36.9 B Cl F15 N2 O0.9 Si0.9'
_chemical_formula_weight 976.61
_space_group_IT_number 14
_symmetry_cell_setting monoclinic
_symmetry_space_group_name_Hall '-P 2ybc'
_symmetry_space_group_name_H-M 'P 1 21/c 1'
_atom_sites_solution_hydrogens geom
_atom_sites_solution_primary direct
_atom_sites_solution_secondary difmap
_audit_creation_method SHELXL-97
_cell_angle_alpha 90.00
_cell_angle_beta 90.6860(10)
_cell_angle_gamma 90.00
_cell_formula_units_Z 8
_cell_length_a 19.5187(3)
_cell_length_b 24.0524(4)
_cell_length_c 18.8976(3)
_cell_measurement_reflns_used 9277
_cell_measurement_temperature 100(2)
_cell_measurement_theta_max 144.049
_cell_measurement_theta_min 7.441
_cell_volume 8871.3(2)
_computing_cell_refinement 'SAINT (Bruker 2009)'
_computing_data_collection 'APEX2 (Bruker 2009)'
_computing_data_reduction 'SAINT (Bruker 2009)'
_computing_molecular_graphics 'SHELXTL (Bruker 2009)'
_computing_structure_refinement 'SHELXL-97 (Sheldrick, 2008)'
_computing_structure_solution 'SHELXS-97 (Sheldrick, 2008)'
_diffrn_ambient_temperature 100(2)
_diffrn_detector_area_resol_mean 0
_diffrn_measured_fraction_theta_full 0.975
_diffrn_measured_fraction_theta_max 0.975
_diffrn_measurement_device_type 'Bruker SMART 6000'
_diffrn_measurement_method 'omega scans'
_diffrn_radiation_monochromator 'INCOATEC multilayer optics'
_diffrn_radiation_source 'rotating anode'
_diffrn_radiation_type CuK\a
_diffrn_radiation_wavelength 1.54178
_diffrn_reflns_av_R_equivalents 0.0000
_diffrn_reflns_av_sigmaI/netI 0.0134
_diffrn_reflns_limit_h_max 24
_diffrn_reflns_limit_h_min -24
_diffrn_reflns_limit_k_max 29
_diffrn_reflns_limit_k_min 0
_diffrn_reflns_limit_l_max 21
_diffrn_reflns_limit_l_min 0
_diffrn_reflns_number 17134
_diffrn_reflns_theta_full 72.40
_diffrn_reflns_theta_max 72.40
_diffrn_reflns_theta_min 2.26
_diffrn_standards_decay_% 0
_diffrn_standards_interval_count 0
_diffrn_standards_interval_time 0
_diffrn_standards_number 0
_exptl_absorpt_coefficient_mu 1.904
_exptl_absorpt_correction_T_max 0.753579
_exptl_absorpt_correction_T_min 0.651098
_exptl_absorpt_correction_type multi-scan
_exptl_absorpt_process_details 'SADABS (Sheldrick, 2010)'
_exptl_crystal_colour colorless
_exptl_crystal_density_diffrn 1.462
_exptl_crystal_density_method 'not measured'
_exptl_crystal_description block
_exptl_crystal_F_000 3982
_exptl_crystal_size_max 0.50
_exptl_crystal_size_mid 0.25
_exptl_crystal_size_min 0.15
_refine_diff_density_max 0.869
_refine_diff_density_min -0.604
_refine_diff_density_rms 0.056
_refine_ls_extinction_method none
_refine_ls_goodness_of_fit_ref 1.103
_refine_ls_hydrogen_treatment mixed
_refine_ls_matrix_type full
_refine_ls_number_parameters 1759
_refine_ls_number_reflns 17134
_refine_ls_number_restraints 7037
_refine_ls_restrained_S_all 1.062
_refine_ls_R_factor_all 0.0599
_refine_ls_R_factor_gt 0.0583
_refine_ls_shift/su_max 0.005
_refine_ls_shift/su_mean 0.000
_refine_ls_structure_factor_coef Fsqd
_refine_ls_weighting_details 'calc w=1/[\s^2^(Fo^2^)+(0.0716P)^2^+9.6165P] where P=(Fo^2^+2Fc^2^)/3'
_refine_ls_weighting_scheme calc
_refine_ls_wR_factor_gt 0.1577
_refine_ls_wR_factor_ref 0.1595
_reflns_number_gt 16528
_reflns_number_total 17134
_reflns_threshold_expression >2sigma(I)
_cod_data_source_file c2cc32887a.txt
_cod_data_source_block raj3
_cod_original_sg_symbol_H-M 'P 21/c'
_cod_original_formula_sum 'C45 H36.90 B Cl F15 N2 O0.90 Si0.90'
_cod_database_code 7108149

loop_
_symmetry_equiv_pos_as_xyz
'x, y, z'
'-x, y+1/2, -z+1/2'
'-x, -y, -z'
'x, -y-1/2, z-1/2'

loop_
_atom_site_label
_atom_site_type_symbol
_atom_site_fract_x
_atom_site_fract_y
_atom_site_fract_z
_atom_site_U_iso_or_equiv
_atom_site_adp_type
_atom_site_occupancy
_atom_site_symmetry_multiplicity
_atom_site_calc_flag
_atom_site_refinement_flags
_atom_site_disorder_assembly
_atom_site_disorder_group
Cl1_1 Cl -0.03754(3) 0.51962(2) 0.41083(3) 0.04046(14) Uani 1 1 d U . .
Si1_1 Si -0.05241(3) 0.54045(2) 0.30664(3) 0.02848(13) Uani 1 1 d DU . .
H1_1 H -0.1197(12) 0.5670(11) 0.2986(14) 0.040(7) Uiso 1 1 d D . .
O1_1 O -0.03503(7) 0.49152(6) 0.25502(8) 0.0280(3) Uani 1 1 d U . .
B1_1 B -0.05530(12) 0.43643(10) 0.22513(13) 0.0276(5) Uani 1 1 d U . .
N1_1 N -0.00875(10) 0.65464(7) 0.30896(10) 0.0300(4) Uani 1 1 d U . .
N2_1 N 0.07433(9) 0.60364(7) 0.27235(9) 0.0288(4) Uani 1 1 d U . .
F1_1 F -0.10087(8) 0.54304(6) 0.14858(8) 0.0436(3) Uani 1 1 d U . .
F2_1 F -0.19345(9) 0.54888(7) 0.04572(9) 0.0586(4) Uani 1 1 d U . .
F3_1 F -0.25695(8) 0.45625(8) -0.00422(8) 0.0571(4) Uani 1 1 d U . .
F5_1 F -0.22094(8) 0.35463(7) 0.04951(8) 0.0511(4) Uani 1 1 d U . .
F6_1 F -0.12621(8) 0.34671(6) 0.15149(7) 0.0408(3) Uani 1 1 d U . .
F7_1 F -0.16740(6) 0.47473(5) 0.31341(7) 0.0353(3) Uani 1 1 d U . .
C1_1 C 0.00905(11) 0.60140(9) 0.29394(11) 0.0275(4) Uani 1 1 d U . .
C2_1 C 0.11858(11) 0.55814(9) 0.25085(12) 0.0299(4) Uani 1 1 d U . .
C3_1 C 0.11862(12) 0.54385(9) 0.17932(12) 0.0345(5) Uani 1 1 d U . .
C4_1 C 0.06938(14) 0.57061(11) 0.12601(13) 0.0404(5) Uani 1 1 d DU . .
H4A_1 H 0.0287 0.5841 0.1527 0.049 Uiso 1 1 calc R . .
C5_1 C 0.04361(16) 0.53008(12) 0.06955(14) 0.0470(6) Uani 1 1 d DU . .
H5A_1 H 0.0227 0.4978 0.0924 0.070 Uiso 1 1 calc R . .
H5B_1 H 0.0821 0.5178 0.0406 0.070 Uiso 1 1 calc R . .
H5C_1 H 0.0094 0.5486 0.0393 0.070 Uiso 1 1 calc R . .
C6_1 C 0.10249(19) 0.62115(12) 0.09083(15) 0.0554(7) Uani 1 1 d DU . .
H6A_1 H 0.1153 0.6485 0.1271 0.083 Uiso 1 1 calc R . .
H6B_1 H 0.0699 0.6380 0.0573 0.083 Uiso 1 1 calc R . .
H6C_1 H 0.1435 0.6093 0.0655 0.083 Uiso 1 1 calc R . .
C7_1 C 0.16823(13) 0.50511(10) 0.15882(14) 0.0407(5) Uani 1 1 d U . .
H7A_1 H 0.1705 0.4938 0.1107 0.049 Uiso 1 1 calc R . .
F8_1 F -0.23390(7) 0.42012(6) 0.41300(8) 0.0431(3) Uani 1 1 d U . .
C8_1 C 0.21377(13) 0.48314(10) 0.20768(15) 0.0429(6) Uani 1 1 d U . .
H8A_1 H 0.2479 0.4579 0.1924 0.051 Uiso 1 1 calc R . .
F9_1 F -0.20720(8) 0.30992(7) 0.43730(8) 0.0493(4) Uani 1 1 d U . .
C9_1 C 0.21065(12) 0.49727(10) 0.27881(14) 0.0401(5) Uani 1 1 d U . .
H9A_1 H 0.2416 0.4807 0.3117 0.048 Uiso 1 1 calc R . .
F10_1 F -0.11024(8) 0.25793(6) 0.35877(9) 0.0482(4) Uani 1 1 d U . .
C10_1 C 0.16237(11) 0.53559(10) 0.30236(12) 0.0333(5) Uani 1 1 d U . .
F11_1 F -0.03832(7) 0.31284(5) 0.26441(8) 0.0394(3) Uani 1 1 d U . .
C11_1 C 0.15982(12) 0.55275(11) 0.37986(13) 0.0381(5) Uani 1 1 d U . .
H11A_1 H 0.1169 0.5747 0.3867 0.046 Uiso 1 1 calc R . .
F12_1 F 0.05259(7) 0.41484(6) 0.32297(8) 0.0416(3) Uani 1 1 d U . .
C12_1 C 0.15736(16) 0.50289(13) 0.42942(15) 0.0524(7) Uani 1 1 d U . .
H12A_1 H 0.1190 0.4788 0.4157 0.079 Uiso 1 1 calc R . .
H12B_1 H 0.1512 0.5158 0.4781 0.079 Uiso 1 1 calc R . .
H12C_1 H 0.2003 0.4820 0.4263 0.079 Uiso 1 1 calc R . .
F13_1 F 0.17431(8) 0.36928(7) 0.30008(11) 0.0606(5) Uani 1 1 d U . .
C13_1 C 0.22048(18) 0.59034(15) 0.39916(17) 0.0624(8) Uani 1 1 d U . .
H13A_1 H 0.2148 0.6046 0.4473 0.094 Uiso 1 1 calc R . .
H13B_1 H 0.2223 0.6215 0.3658 0.094 Uiso 1 1 calc R . .
H13C_1 H 0.2631 0.5689 0.3967 0.094 Uiso 1 1 calc R . .
F14_1 F 0.20941(9) 0.33569(8) 0.16797(13) 0.0748(6) Uani 1 1 d U . .
C14_1 C 0.09743(13) 0.65790(10) 0.27334(13) 0.0363(5) Uani 1 1 d U . .
H14A_1 H 0.1418 0.6704 0.2605 0.044 Uiso 1 1 calc R . .
F15_1 F 0.11670(10) 0.34660(8) 0.05882(11) 0.0700(5) Uani 1 1 d U . .
C15_1 C 0.04552(13) 0.68971(9) 0.29582(13) 0.0361(5) Uani 1 1 d U . .
H15A_1 H 0.0461 0.7289 0.3016 0.043 Uiso 1 1 calc R . .
F16_1 F -0.00536(8) 0.39074(6) 0.08034(8) 0.0449(3) Uani 1 1 d U . .
C16_1 C -0.07317(13) 0.67329(9) 0.33731(14) 0.0384(5) Uani 1 1 d U . .
C17_1 C -0.07608(15) 0.68213(11) 0.41048(16) 0.0487(6) Uani 1 1 d U . .
C18_1 C -0.01445(17) 0.67467(12) 0.45943(15) 0.0517(7) Uani 1 1 d U . .
H18A_1 H 0.0198 0.6512 0.4342 0.062 Uiso 1 1 calc R . .
C19_1 C -0.0318(2) 0.64534(14) 0.52877(17) 0.0664(9) Uani 1 1 d U . .
H19A_1 H -0.0546 0.6099 0.5183 0.100 Uiso 1 1 calc R . .
H19B_1 H -0.0624 0.6689 0.5565 0.100 Uiso 1 1 calc R . .
H19C_1 H 0.0104 0.6384 0.5559 0.100 Uiso 1 1 calc R . .
C20_1 C 0.0192(2) 0.73138(14) 0.47503(18) 0.0664(9) Uani 1 1 d U . .
H20A_1 H 0.0293 0.7502 0.4303 0.100 Uiso 1 1 calc R . .
H20B_1 H 0.0618 0.7257 0.5020 0.100 Uiso 1 1 calc R . .
H20C_1 H -0.0122 0.7543 0.5027 0.100 Uiso 1 1 calc R . .
C21_1 C -0.13793(19) 0.70087(15) 0.4365(2) 0.0710(9) Uani 1 1 d U . .
H21A_1 H -0.1426 0.7072 0.4858 0.085 Uiso 1 1 calc R . .
C22_1 C -0.1922(2) 0.71039(17) 0.3920(2) 0.0817(11) Uani 1 1 d U . .
H22A_1 H -0.2341 0.7233 0.4113 0.098 Uiso 1 1 calc R . .
C23_1 C -0.18818(18) 0.70178(15) 0.3197(2) 0.0708(9) Uani 1 1 d U . .
H23A_1 H -0.2271 0.7089 0.2903 0.085 Uiso 1 1 calc R . .
C24_1 C -0.12746(14) 0.68269(11) 0.28938(17) 0.0491(6) Uani 1 1 d U . .
C25_1 C -0.12080(16) 0.67382(11) 0.21050(17) 0.0523(7) Uani 1 1 d U . .
H25A_1 H -0.0852 0.6445 0.2033 0.063 Uiso 1 1 calc R . .
C25'_1 C -0.0959(2) 0.72682(14) 0.1740(2) 0.0704(9) Uani 1 1 d U . .
H25B_1 H -0.0507 0.7371 0.1929 0.106 Uiso 1 1 calc R . .
H25C_1 H -0.1284 0.7571 0.1826 0.106 Uiso 1 1 calc R . .
H25D_1 H -0.0927 0.7202 0.1229 0.106 Uiso 1 1 calc R . .
C26_1 C -0.18726(19) 0.65344(14) 0.1751(2) 0.0707(10) Uani 1 1 d U . .
H26A_1 H -0.2046 0.6211 0.2008 0.106 Uiso 1 1 calc R . .
H26B_1 H -0.1782 0.6430 0.1260 0.106 Uiso 1 1 calc R . .
H26C_1 H -0.2215 0.6832 0.1759 0.106 Uiso 1 1 calc R . .
C27_1 C -0.10960(11) 0.44415(9) 0.15806(12) 0.0299(4) Uani 1 1 d U . .
C28_1 C -0.12919(12) 0.49434(10) 0.12755(13) 0.0348(5) Uani 1 1 d U . .
C29_1 C -0.17766(13) 0.49906(11) 0.07329(14) 0.0414(5) Uani 1 1 d U . .
C30_1 C -0.20932(13) 0.45222(12) 0.04750(13) 0.0422(6) Uani 1 1 d U . .
C31_1 C -0.19146(13) 0.40126(11) 0.07502(13) 0.0394(5) Uani 1 1 d U . .
C32_1 C -0.14251(12) 0.39861(10) 0.12828(12) 0.0339(5) Uani 1 1 d U . .
C33_1 C 0.01714(11) 0.40607(9) 0.20309(12) 0.0306(4) Uani 1 1 d U . .
C34_1 C 0.06642(12) 0.39897(9) 0.25625(13) 0.0350(5) Uani 1 1 d U . .
C35_1 C 0.12930(13) 0.37452(10) 0.24553(17) 0.0452(6) Uani 1 1 d U . .
C36_1 C 0.14659(13) 0.35684(11) 0.17936(18) 0.0501(6) Uani 1 1 d U . .
C37_1 C 0.10046(15) 0.36280(11) 0.12439(17) 0.0489(6) Uani 1 1 d U . .
C38_1 C 0.03688(13) 0.38683(10) 0.13755(14) 0.0374(5) Uani 1 1 d U . .
C39_1 C -0.09616(10) 0.39863(9) 0.28536(11) 0.0270(4) Uani 1 1 d U . .
C40_1 C -0.14861(10) 0.42132(9) 0.32496(12) 0.0283(4) Uani 1 1 d U . .
C41_1 C -0.18527(11) 0.39376(10) 0.37612(12) 0.0324(5) Uani 1 1 d U . .
C42_1 C -0.17233(12) 0.33835(10) 0.38849(12) 0.0358(5) Uani 1 1 d U . .
C43_1 C -0.12255(12) 0.31246(9) 0.34892(13) 0.0352(5) Uani 1 1 d U . .
C44_1 C -0.08592(11) 0.34242(9) 0.29994(12) 0.0306(4) Uani 1 1 d U . .
Cl2_2 Cl 0.46000(6) 0.30491(4) 0.87190(5) 0.0581(2) Uani 0.80 1 d PU A .
Si2_2 Si 0.45150(4) 0.30886(4) 0.76437(5) 0.0418(2) Uani 0.80 1 d PDU . .
H2_2 H 0.3808(12) 0.3257(13) 0.7435(16) 0.033(8) Uiso 0.80 1 d PD . .
O2_2 O 0.47047(11) 0.25304(10) 0.72965(14) 0.0422(5) Uani 0.80 1 d PU A 1
B2_2 B 0.4514(2) 0.1950(2) 0.7190(2) 0.0380(9) Uani 0.80 1 d PDU A 1
F31_2 F 0.4635(3) 0.0850(2) 0.8068(3) 0.0674(16) Uani 0.80 1 d PDU A 1
F32_2 F 0.37318(19) 0.04700(13) 0.8961(2) 0.0682(9) Uani 0.80 1 d PDU A 1
F33_2 F 0.26515(16) 0.11202(14) 0.93715(17) 0.0647(8) Uani 0.80 1 d PDU A 1
F34_2 F 0.24668(13) 0.21265(11) 0.87589(15) 0.0498(6) Uani 0.80 1 d PDU A 1
F35_2 F 0.32947(13) 0.24677(11) 0.77391(16) 0.0468(6) Uani 0.80 1 d PDU A 1
F41_2 F 0.41220(17) 0.28310(15) 0.60910(18) 0.0688(8) Uani 0.80 1 d PDU A 1
F42_2 F 0.33774(19) 0.26658(18) 0.49508(17) 0.0947(10) Uani 0.80 1 d PDU A 1
F43_2 F 0.2819(2) 0.1652(2) 0.4666(2) 0.1110(13) Uani 0.80 1 d PDU A 1
F44_2 F 0.3064(2) 0.07880(18) 0.5569(2) 0.0979(13) Uani 0.80 1 d PDU A 1
F45_2 F 0.38496(16) 0.09358(13) 0.67020(16) 0.0619(7) Uani 0.80 1 d PDU A 1
F51_2 F 0.51821(14) 0.13155(13) 0.59505(15) 0.0585(7) Uani 0.80 1 d PU A 1
F52_2 F 0.64478(15) 0.09258(15) 0.59613(17) 0.0731(8) Uani 0.80 1 d PU A 1
F53_2 F 0.7258(2) 0.10201(15) 0.7148(2) 0.0630(9) Uani 0.80 1 d PU A 1
F54_2 F 0.67512(18) 0.15148(16) 0.83296(19) 0.0560(8) Uani 0.80 1 d PU A 1
F55_2 F 0.54808(12) 0.19044(11) 0.83291(13) 0.0507(6) Uani 0.80 1 d PU A 1
C79_2 C 0.4042(2) 0.16940(17) 0.7852(2) 0.0395(7) Uani 0.80 1 d PDU A 1
C80_2 C 0.34592(19) 0.19786(16) 0.8058(2) 0.0395(8) Uani 0.80 1 d PDU A 1
C81_2 C 0.30042(19) 0.18119(16) 0.8567(2) 0.0429(8) Uani 0.80 1 d PDU A 1
C82_2 C 0.3094(2) 0.13067(18) 0.8889(2) 0.0482(8) Uani 0.80 1 d PDU A 1
C83_2 C 0.3642(2) 0.09896(19) 0.8690(3) 0.0533(9) Uani 0.80 1 d PDU A 1
C84_2 C 0.4094(3) 0.1192(2) 0.8200(3) 0.0500(9) Uani 0.80 1 d PDU A 1
C85'_2 C 0.52544(19) 0.16312(18) 0.7139(2) 0.0406(8) Uani 0.80 1 d PU A 1
C86'_2 C 0.56965(19) 0.16605(17) 0.7724(2) 0.0412(8) Uani 0.80 1 d PU A 1
C87'_2 C 0.6355(2) 0.1455(2) 0.7740(2) 0.0455(9) Uani 0.80 1 d PU A 1
C88'_2 C 0.6608(2) 0.12040(19) 0.7148(3) 0.0491(9) Uani 0.80 1 d PU A 1
C89'_2 C 0.6201(2) 0.11585(18) 0.6560(2) 0.0512(9) Uani 0.80 1 d PU A 1
C90'_2 C 0.5539(2) 0.13704(17) 0.6570(2) 0.0465(9) Uani 0.80 1 d PU A 1
C91_2 C 0.4036(2) 0.18811(18) 0.6472(2) 0.0437(8) Uani 0.80 1 d PDU A 1
C92_2 C 0.3737(2) 0.13843(19) 0.6287(2) 0.0518(9) Uani 0.80 1 d PDU A 1
C93_2 C 0.3327(2) 0.1296(2) 0.5701(3) 0.0659(11) Uani 0.80 1 d PDU A 1
C94_2 C 0.3213(2) 0.1730(3) 0.5248(3) 0.0705(11) Uani 0.80 1 d PDU A 1
C95_2 C 0.3494(3) 0.2235(3) 0.5386(2) 0.0654(11) Uani 0.80 1 d PDU A 1
C96_2 C 0.3888(2) 0.23068(19) 0.5996(2) 0.0507(9) Uani 0.80 1 d PDU A 1
Cl3'_3 Cl 0.4586(2) 0.26736(16) 0.7761(2) 0.0598(9) Uani 0.20 1 d PU B 2
B2'_3 B 0.4381(11) 0.1917(9) 0.7382(11) 0.041(2) Uani 0.20 1 d PDU B 2
F31'_3 F 0.4626(8) 0.0844(8) 0.7946(11) 0.038(3) Uani 0.20 1 d PDU B 2
F32'_3 F 0.3957(8) 0.0467(6) 0.9084(9) 0.076(4) Uani 0.20 1 d PDU B 2
F33'_3 F 0.2816(8) 0.0981(6) 0.9524(7) 0.076(4) Uani 0.20 1 d PDU B 2
F34'_3 F 0.2403(6) 0.1971(6) 0.8967(7) 0.068(3) Uani 0.20 1 d PDU B 2
F35'_3 F 0.3145(7) 0.2454(5) 0.7954(7) 0.060(3) Uani 0.20 1 d PDU B 2
F41'_3 F 0.4397(7) 0.2853(6) 0.6229(8) 0.069(3) Uani 0.20 1 d PDU B 2
F42'_3 F 0.3723(7) 0.2836(5) 0.5013(7) 0.071(3) Uani 0.20 1 d PDU B 2
F43'_3 F 0.2947(7) 0.1936(5) 0.4658(7) 0.065(3) Uani 0.20 1 d PDU B 2
F44'_3 F 0.2899(8) 0.1039(5) 0.5579(8) 0.065(3) Uani 0.20 1 d PDU B 2
F45'_3 F 0.3579(6) 0.1066(5) 0.6811(7) 0.056(3) Uani 0.20 1 d PDU B 2
F51'_3 F 0.5144(6) 0.1558(4) 0.6066(5) 0.044(2) Uani 0.20 1 d PDU B 2
F52'_3 F 0.6431(6) 0.1206(5) 0.6026(6) 0.055(2) Uani 0.20 1 d PDU B 2
F53'_3 F 0.7224(9) 0.1196(6) 0.7256(9) 0.057(3) Uani 0.20 1 d PDU B 2
F54'_3 F 0.6636(9) 0.1384(7) 0.8484(9) 0.061(3) Uani 0.20 1 d PDU B 2
F55'_3 F 0.5317(6) 0.1715(5) 0.8569(6) 0.057(2) Uani 0.20 1 d PDU B 2
C79'_3 C 0.3931(7) 0.1696(6) 0.7930(8) 0.043(2) Uani 0.20 1 d PGDU B 2
C80'_3 C 0.3353(7) 0.1962(5) 0.8187(8) 0.044(2) Uani 0.20 1 d PGDU B 2
C81'_3 C 0.2979(6) 0.1721(5) 0.8728(7) 0.051(2) Uani 0.20 1 d PGDU B 2
C82'_3 C 0.3182(7) 0.1212(5) 0.9010(7) 0.056(2) Uani 0.20 1 d PGDU B 2
C83'_3 C 0.3760(7) 0.0946(6) 0.8752(9) 0.053(2) Uani 0.20 1 d PGDU B 2
C84'_3 C 0.4134(7) 0.1188(6) 0.8212(9) 0.049(2) Uani 0.20 1 d PGDU B 2
C85'_3 C 0.5190(6) 0.1662(6) 0.7315(8) 0.044(2) Uani 0.20 1 d PGDU B 2
C86'_3 C 0.5576(7) 0.1620(7) 0.7936(6) 0.045(2) Uani 0.20 1 d PGDU B 2
C87'_3 C 0.6255(7) 0.1447(7) 0.7911(7) 0.047(2) Uani 0.20 1 d PGDU B 2
C88'_3 C 0.6548(6) 0.1317(6) 0.7265(8) 0.048(2) Uani 0.20 1 d PGDU B 2
C89'_3 C 0.6162(7) 0.1359(5) 0.6644(6) 0.046(2) Uani 0.20 1 d PGDU B 2
C90'_3 C 0.5483(7) 0.1532(5) 0.6669(6) 0.043(2) Uani 0.20 1 d PGDU B 2
C91'_3 C 0.3986(8) 0.1993(6) 0.6579(6) 0.046(2) Uani 0.20 1 d PGDU B 2
C92'_3 C 0.3615(8) 0.1522(5) 0.6389(7) 0.049(2) Uani 0.20 1 d PGDU B 2
C93'_3 C 0.3269(7) 0.1503(5) 0.5742(8) 0.052(2) Uani 0.20 1 d PGDU B 2
C94'_3 C 0.3295(7) 0.1955(6) 0.5285(6) 0.052(2) Uani 0.20 1 d PGDU B 2
C95'_3 C 0.3665(7) 0.2426(5) 0.5475(7) 0.053(2) Uani 0.20 1 d PGDU B 2
C96'_3 C 0.4011(7) 0.2445(5) 0.6122(8) 0.049(2) Uani 0.20 1 d PGDU B 2
N3_2 N 0.4938(3) 0.4189(2) 0.7315(4) 0.0382(10) Uani 0.80 1 d PU A 1
N4_2 N 0.57772(17) 0.36438(13) 0.7080(2) 0.0366(7) Uani 0.80 1 d PU A 1
C51_2 C 0.51357(17) 0.36487(15) 0.73436(19) 0.0351(7) Uani 0.80 1 d PU A 1
C64_2 C 0.59601(19) 0.41707(17) 0.6877(2) 0.0471(8) Uani 0.80 1 d PU A 1
H64A_2 H 0.6382 0.4276 0.6670 0.056 Uiso 0.80 1 calc PR A 1
C65_2 C 0.5436(2) 0.45111(16) 0.7024(2) 0.0466(8) Uani 0.80 1 d PU A 1
H65A_2 H 0.5416 0.4901 0.6942 0.056 Uiso 0.80 1 calc PR A 1
C52_2 C 0.6257(2) 0.31836(17) 0.7018(2) 0.0411(9) Uani 0.80 1 d PU A 1
C53_2 C 0.6686(3) 0.3066(2) 0.7596(2) 0.0436(10) Uani 0.80 1 d PU A 1
C54_2 C 0.6621(3) 0.3360(2) 0.8300(2) 0.0467(11) Uani 0.80 1 d PU A 1
H54A_2 H 0.6158 0.3536 0.8336 0.056 Uiso 0.80 1 calc PR A 1
C55_2 C 0.6747(3) 0.2977(2) 0.8927(3) 0.0836(15) Uani 0.80 1 d PU A 1
H55A_2 H 0.6635 0.3172 0.9366 0.125 Uiso 0.80 1 calc PR A 1
H55B_2 H 0.7229 0.2865 0.8941 0.125 Uiso 0.80 1 calc PR A 1
H55C_2 H 0.6457 0.2646 0.8879 0.125 Uiso 0.80 1 calc PR A 1
C56_2 C 0.7159(4) 0.3790(3) 0.8365(4) 0.108(2) Uani 0.80 1 d PU A 1
H56A_2 H 0.7076 0.4018 0.8785 0.163 Uiso 0.80 1 calc PR A 1
H56B_2 H 0.7150 0.4026 0.7943 0.163 Uiso 0.80 1 calc PR A 1
H56C_2 H 0.7608 0.3610 0.8410 0.163 Uiso 0.80 1 calc PR A 1
C57_2 C 0.7202(2) 0.2682(2) 0.7475(3) 0.0517(10) Uani 0.80 1 d PU A 1
H57A_2 H 0.7504 0.2581 0.7851 0.062 Uiso 0.80 1 calc PR A 1
C58_2 C 0.7284(2) 0.2440(2) 0.6808(3) 0.0590(11) Uani 0.80 1 d PU A 1
H58A_2 H 0.7648 0.2184 0.6736 0.071 Uiso 0.80 1 calc PR A 1
C59_2 C 0.6854(3) 0.2563(2) 0.6265(3) 0.0599(11) Uani 0.80 1 d PU A 1
H59A_2 H 0.6917 0.2388 0.5820 0.072 Uiso 0.80 1 calc PR A 1
C60_2 C 0.6321(2) 0.29440(18) 0.6343(2) 0.0511(9) Uani 0.80 1 d PU A 1
C61_2 C 0.5854(3) 0.3090(2) 0.5722(3) 0.0616(11) Uani 0.80 1 d PU A 1
H61A_2 H 0.5465 0.3317 0.5905 0.074 Uiso 0.80 1 calc PR A 1
C62_2 C 0.6234(3) 0.3445(3) 0.5156(3) 0.0843(14) Uani 0.80 1 d PU A 1
H62A_2 H 0.5919 0.3531 0.4764 0.126 Uiso 0.80 1 calc PR A 1
H62B_2 H 0.6626 0.3236 0.4978 0.126 Uiso 0.80 1 calc PR A 1
H62C_2 H 0.6395 0.3793 0.5373 0.126 Uiso 0.80 1 calc PR A 1
C63_2 C 0.5555(3) 0.2577(3) 0.5359(3) 0.0788(14) Uani 0.80 1 d PU A 1
H63A_2 H 0.5322 0.2346 0.5709 0.118 Uiso 0.80 1 calc PR A 1
H63B_2 H 0.5925 0.2363 0.5142 0.118 Uiso 0.80 1 calc PR A 1
H63C_2 H 0.5226 0.2693 0.4992 0.118 Uiso 0.80 1 calc PR A 1
C66_2 C 0.4285(3) 0.4414(3) 0.7535(2) 0.0481(10) Uani 0.80 1 d PDU A 1
C67_2 C 0.4186(2) 0.4528(2) 0.8236(3) 0.0628(10) Uani 0.80 1 d PDU A 1
C68_2 C 0.3511(3) 0.4739(2) 0.8404(3) 0.0808(12) Uani 0.80 1 d PDU A 1
H68A_2 H 0.3401 0.4829 0.8879 0.097 Uiso 0.80 1 calc PR A 1
C69_2 C 0.4751(3) 0.4479(2) 0.8766(3) 0.0771(12) Uani 0.80 1 d PDU A 1
H69A_2 H 0.5043 0.4159 0.8617 0.092 Uiso 0.80 1 calc PR A 1
C70_2 C 0.4511(4) 0.4357(3) 0.9502(3) 0.1065(18) Uani 0.80 1 d PDU A 1
H70A_2 H 0.4162 0.4064 0.9485 0.160 Uiso 0.80 1 calc PR A 1
H70B_2 H 0.4315 0.4694 0.9709 0.160 Uiso 0.80 1 calc PR A 1
H70C_2 H 0.4900 0.4232 0.9794 0.160 Uiso 0.80 1 calc PR A 1
C71_2 C 0.5218(3) 0.5009(3) 0.8770(3) 0.0940(16) Uani 0.80 1 d PDU A 1
H71A_2 H 0.5295 0.5131 0.8283 0.141 Uiso 0.80 1 d PR A 1
H71B_2 H 0.5659 0.4920 0.8997 0.141 Uiso 0.80 1 d PR A 1
H71C_2 H 0.4994 0.5308 0.9034 0.141 Uiso 0.80 1 d PR A 1
C72_2 C 0.3035(3) 0.4808(2) 0.7876(4) 0.0823(14) Uani 0.80 1 d PDU A 1
H72A_2 H 0.2591 0.4933 0.8002 0.099 Uiso 0.80 1 calc PR A 1
C73_2 C 0.3156(3) 0.4708(3) 0.7189(4) 0.0759(13) Uani 0.80 1 d PDU A 1
H73A_2 H 0.2816 0.4784 0.6837 0.091 Uiso 0.80 1 calc PR A 1
C74_2 C 0.3777(2) 0.4495(2) 0.7007(3) 0.0634(11) Uani 0.80 1 d PDU A 1
C75_2 C 0.3900(3) 0.4376(2) 0.6241(3) 0.0806(12) Uani 0.80 1 d PDU A 1
H75A_2 H 0.4332 0.4154 0.6209 0.097 Uiso 0.80 1 calc PR A 1
C76_2 C 0.4012(4) 0.4931(3) 0.5840(4) 0.113(2) Uani 0.80 1 d PDU A 1
H76A_2 H 0.4413 0.5123 0.6040 0.170 Uiso 0.80 1 calc PR A 1
H76B_2 H 0.3606 0.5167 0.5890 0.170 Uiso 0.80 1 calc PR A 1
H76C_2 H 0.4087 0.4854 0.5338 0.170 Uiso 0.80 1 calc PR A 1
C78_2 C 0.3324(4) 0.4036(3) 0.5904(4) 0.122(2) Uani 0.80 1 d PDU A 1
H78A_2 H 0.3256 0.3694 0.6176 0.183 Uiso 0.80 1 calc PR A 1
H78B_2 H 0.3444 0.3941 0.5416 0.183 Uiso 0.80 1 calc PR A 1
H78C_2 H 0.2900 0.4254 0.5901 0.183 Uiso 0.80 1 calc PR A 1
C64'_3 C 0.6138(8) 0.4323(6) 0.7175(8) 0.042(2) Uani 0.20 1 d PU A 2
H64B_3 H 0.6599 0.4449 0.7175 0.051 Uiso 0.20 1 calc PR A 2
C51'_3 C 0.5256(8) 0.3776(7) 0.7120(8) 0.0370(19) Uani 0.20 1 d PU A 2
H51'_3 H 0.4976 0.3453 0.7083 0.044 Uiso 0.20 1 calc PR A 2
C65'_3 C 0.5599(8) 0.4630(6) 0.7319(8) 0.041(2) Uani 0.20 1 d PU A 2
H65B_3 H 0.5594 0.5015 0.7433 0.049 Uiso 0.20 1 calc PR A 2
N4'_3 N 0.5924(8) 0.3793(8) 0.7027(9) 0.0377(18) Uani 0.20 1 d PU A 2
N3'_3 N 0.5042(14) 0.4277(11) 0.7272(17) 0.0409(19) Uani 0.20 1 d PU A 2
C52'_3 C 0.6351(11) 0.3298(8) 0.6853(11) 0.0428(19) Uani 0.20 1 d PU A 2
C53'_3 C 0.6731(14) 0.3101(11) 0.7396(12) 0.044(2) Uani 0.20 1 d PU A 2
C54'_3 C 0.6670(14) 0.3287(11) 0.8115(14) 0.047(2) Uani 0.20 1 d PU A 2
C55'_3 C 0.6414(11) 0.2934(8) 0.8667(11) 0.067(3) Uani 0.20 1 d PU A 2
H55D_3 H 0.5934 0.2842 0.8568 0.100 Uiso 0.20 1 calc PR A 2
H55E_3 H 0.6450 0.3128 0.9122 0.100 Uiso 0.20 1 calc PR A 2
H55F_3 H 0.6686 0.2591 0.8688 0.100 Uiso 0.20 1 calc PR A 2
C56'_3 C 0.6949(7) 0.3933(6) 0.8302(9) 0.035(2) Uani 0.20 1 d PU A 2
H56D_3 H 0.6850 0.4022 0.8796 0.052 Uiso 0.20 1 calc PR A 2
H56E_3 H 0.6716 0.4201 0.7991 0.052 Uiso 0.20 1 calc PR A 2
H56F_3 H 0.7445 0.3954 0.8228 0.052 Uiso 0.20 1 calc PR A 2
C57'_3 C 0.7233(11) 0.2654(10) 0.7201(12) 0.047(2) Uani 0.20 1 d PU A 2
H57B_3 H 0.7526 0.2489 0.7546 0.057 Uiso 0.20 1 calc PR A 2
C58'_3 C 0.7252(13) 0.2493(9) 0.6500(11) 0.053(2) Uani 0.20 1 d PU A 2
H58B_3 H 0.7585 0.2228 0.6362 0.064 Uiso 0.20 1 calc PR A 2
C59'_3 C 0.6816(11) 0.2697(8) 0.6000(11) 0.054(2) Uani 0.20 1 d PU A 2
H59B_3 H 0.6836 0.2547 0.5536 0.064 Uiso 0.20 1 calc PR A 2
C63'_3 C 0.5478(13) 0.2861(9) 0.5163(13) 0.081(4) Uani 0.20 1 d PDU A 2
H63A_3 H 0.5207 0.2628 0.5480 0.121 Uiso 0.20 1 calc PR A 2
H63B_3 H 0.5812 0.2629 0.4917 0.121 Uiso 0.20 1 calc PR A 2
H63C_3 H 0.5173 0.3039 0.4815 0.121 Uiso 0.20 1 calc PR A 2
C60'_3 C 0.6337(11) 0.3117(8) 0.6136(11) 0.053(2) Uani 0.20 1 d PU A 2
C61'_3 C 0.5853(12) 0.3305(8) 0.5592(11) 0.062(3) Uani 0.20 1 d PDU A 2
H61'_3 H 0.5480 0.3485 0.5869 0.074 Uiso 0.20 1 calc PR A 2
C62'_3 C 0.6158(13) 0.3774(10) 0.5196(14) 0.089(5) Uani 0.20 1 d PDU A 2
H62A_3 H 0.6611 0.3666 0.5026 0.133 Uiso 0.20 1 calc PR A 2
H62B_3 H 0.6203 0.4097 0.5509 0.133 Uiso 0.20 1 calc PR A 2
H62C_3 H 0.5861 0.3869 0.4792 0.133 Uiso 0.20 1 calc PR A 2
C69'_3 C 0.4509(10) 0.4128(8) 0.8656(9) 0.069(2) Uani 0.20 1 d PDU A 2
H69B_3 H 0.4819 0.3857 0.8417 0.083 Uiso 0.20 1 calc PR A 2
C70'_3 C 0.4152(12) 0.3759(9) 0.9169(11) 0.084(4) Uani 0.20 1 d PDU A 2
H70A_3 H 0.4313 0.3843 0.9650 0.126 Uiso 0.20 1 calc PR A 2
H70B_3 H 0.4252 0.3369 0.9058 0.126 Uiso 0.20 1 calc PR A 2
H70C_3 H 0.3657 0.3822 0.9135 0.126 Uiso 0.20 1 calc PR A 2
C71'_3 C 0.5035(14) 0.4549(12) 0.8966(15) 0.092(4) Uani 0.20 1 d PDU A 2
H71A_3 H 0.5442 0.4552 0.8668 0.138 Uiso 0.20 1 d PR A 2
H71B_3 H 0.5165 0.4439 0.9448 0.138 Uiso 0.20 1 d PR A 2
H71C_3 H 0.4831 0.4922 0.8974 0.138 Uiso 0.20 1 d PR A 2
C66'_3 C 0.4317(16) 0.4412(12) 0.7400(10) 0.0520(19) Uani 0.20 1 d PDU A 2
C67'_3 C 0.4088(9) 0.4321(8) 0.8059(11) 0.063(2) Uani 0.20 1 d PDU A 2
C68'_3 C 0.3379(9) 0.4478(8) 0.8175(10) 0.068(2) Uani 0.20 1 d PDU A 2
H68B_3 H 0.3157 0.4443 0.8617 0.082 Uiso 0.20 1 calc PR A 2
C72'_3 C 0.3074(12) 0.4679(10) 0.7588(11) 0.068(3) Uani 0.20 1 d PDU A 2
H72B_3 H 0.2605 0.4765 0.7658 0.081 Uiso 0.20 1 calc PR A 2
C73'_3 C 0.3279(10) 0.4787(10) 0.6925(11) 0.066(2) Uani 0.20 1 d PDU A 2
H73B_3 H 0.2998 0.4953 0.6569 0.080 Uiso 0.20 1 calc PR A 2
C74'_3 C 0.3939(10) 0.4627(9) 0.6829(12) 0.063(2) Uani 0.20 1 d PDU A 2
C75'_3 C 0.4288(11) 0.4698(8) 0.6091(11) 0.072(3) Uani 0.20 1 d PDU A 2
H75B_3 H 0.4793 0.4731 0.6171 0.087 Uiso 0.20 1 calc PR A 2
C78'_3 C 0.4156(12) 0.4202(9) 0.5621(12) 0.081(4) Uani 0.20 1 d PU A 2
H78D_3 H 0.4451 0.3893 0.5771 0.121 Uiso 0.20 1 calc PR A 2
H78E_3 H 0.4255 0.4300 0.5129 0.121 Uiso 0.20 1 calc PR A 2
H78F_3 H 0.3675 0.4090 0.5657 0.121 Uiso 0.20 1 calc PR A 2
C76'_3 C 0.4032(14) 0.5238(10) 0.5726(13) 0.086(4) Uani 0.20 1 d PDU A 2
H76D_3 H 0.4355 0.5347 0.5358 0.129 Uiso 0.20 1 calc PR A 2
H76E_3 H 0.4001 0.5536 0.6078 0.129 Uiso 0.20 1 calc PR A 2
H76F_3 H 0.3580 0.5173 0.5512 0.129 Uiso 0.20 1 calc PR A 2

loop_
_atom_site_aniso_label
_atom_site_aniso_U_11
_atom_site_aniso_U_22
_atom_site_aniso_U_33
_atom_site_aniso_U_23
_atom_site_aniso_U_13
_atom_site_aniso_U_12
Cl1_1 0.0494(3) 0.0408(3) 0.0312(3) 0.0006(2) 0.0039(2) -0.0095(2)
Si1_1 0.0271(3) 0.0246(3) 0.0337(3) -0.0010(2) -0.0002(2) -0.0012(2)
O1_1 0.0276(7) 0.0245(7) 0.0319(8) -0.0002(6) -0.0026(6) -0.0021(5)
B1_1 0.0276(11) 0.0244(10) 0.0307(12) -0.0003(9) -0.0029(9) -0.0005(8)
N1_1 0.0342(9) 0.0252(8) 0.0306(9) -0.0004(7) -0.0037(7) -0.0009(7)
N2_1 0.0320(9) 0.0270(9) 0.0276(9) -0.0007(7) 0.0001(7) -0.0044(7)
F1_1 0.0534(8) 0.0301(7) 0.0470(8) 0.0033(6) -0.0169(6) 0.0019(6)
F2_1 0.0666(10) 0.0526(9) 0.0559(10) 0.0116(7) -0.0245(8) 0.0121(8)
F3_1 0.0469(9) 0.0827(12) 0.0411(9) 0.0050(8) -0.0188(7) -0.0058(8)
F5_1 0.0529(9) 0.0603(9) 0.0399(8) -0.0044(7) -0.0082(7) -0.0251(7)
F6_1 0.0515(8) 0.0323(7) 0.0385(8) -0.0011(5) -0.0049(6) -0.0111(6)
F7_1 0.0279(6) 0.0270(6) 0.0510(8) -0.0013(5) 0.0016(5) 0.0021(5)
C1_1 0.0313(10) 0.0262(10) 0.0250(10) 0.0002(8) -0.0034(8) -0.0011(8)
C2_1 0.0310(10) 0.0286(10) 0.0301(11) -0.0014(8) 0.0043(8) -0.0041(8)
C3_1 0.0388(11) 0.0312(11) 0.0335(12) -0.0020(9) 0.0060(9) -0.0081(9)
C4_1 0.0528(14) 0.0390(12) 0.0295(12) -0.0016(9) 0.0003(10) -0.0053(11)
C5_1 0.0622(16) 0.0442(14) 0.0344(13) -0.0021(10) -0.0017(11) -0.0102(12)
C6_1 0.086(2) 0.0402(14) 0.0393(14) 0.0021(11) -0.0063(13) -0.0123(14)
C7_1 0.0481(13) 0.0344(11) 0.0399(13) -0.0065(10) 0.0156(10) -0.0079(10)
F8_1 0.0351(7) 0.0480(8) 0.0465(8) -0.0085(6) 0.0099(6) -0.0047(6)
C8_1 0.0408(13) 0.0334(12) 0.0549(15) -0.0044(10) 0.0149(11) -0.0021(10)
F9_1 0.0515(9) 0.0518(9) 0.0450(8) 0.0107(7) 0.0062(7) -0.0146(7)
C9_1 0.0336(11) 0.0385(12) 0.0483(14) 0.0020(10) 0.0044(10) -0.0017(9)
F10_1 0.0567(9) 0.0271(7) 0.0608(10) 0.0111(6) 0.0005(7) -0.0032(6)
C10_1 0.0308(10) 0.0340(11) 0.0353(12) 0.0012(9) 0.0030(8) -0.0056(9)
F11_1 0.0423(7) 0.0238(6) 0.0523(8) -0.0006(5) 0.0072(6) 0.0037(5)
C11_1 0.0338(11) 0.0462(13) 0.0343(12) 0.0016(10) 0.0003(9) -0.0005(10)
F12_1 0.0353(7) 0.0485(8) 0.0410(8) 0.0072(6) -0.0098(6) 0.0002(6)
C12_1 0.0584(16) 0.0577(16) 0.0412(15) 0.0106(12) 0.0016(12) -0.0019(13)
F13_1 0.0343(8) 0.0499(9) 0.0972(13) 0.0207(9) -0.0175(8) 0.0037(7)
C13_1 0.0663(18) 0.077(2) 0.0433(16) -0.0076(14) 0.0039(13) -0.0277(16)
F14_1 0.0392(9) 0.0522(10) 0.1334(18) -0.0062(11) 0.0222(10) 0.0128(7)
C14_1 0.0414(12) 0.0294(11) 0.0382(12) -0.0007(9) 0.0027(9) -0.0097(9)
F15_1 0.0697(11) 0.0600(11) 0.0810(13) -0.0229(9) 0.0356(10) 0.0008(9)
C15_1 0.0460(12) 0.0263(10) 0.0358(12) 0.0012(9) -0.0022(9) -0.0077(9)
F16_1 0.0521(8) 0.0457(8) 0.0370(8) -0.0083(6) 0.0059(6) -0.0039(7)
C16_1 0.0386(12) 0.0252(10) 0.0515(14) -0.0043(9) -0.0002(10) 0.0031(9)
C17_1 0.0568(15) 0.0356(12) 0.0541(15) -0.0091(11) 0.0112(12) 0.0021(11)
C18_1 0.0702(17) 0.0458(14) 0.0392(14) -0.0053(11) 0.0014(12) -0.0004(13)
C19_1 0.099(2) 0.0564(17) 0.0444(16) -0.0060(13) 0.0110(16) -0.0084(17)
C20_1 0.087(2) 0.0597(18) 0.0527(18) -0.0061(14) -0.0038(16) -0.0145(16)
C21_1 0.0694(19) 0.0641(19) 0.080(2) -0.0185(16) 0.0195(16) 0.0114(16)
C22_1 0.0647(19) 0.076(2) 0.105(3) -0.021(2) 0.0178(18) 0.0215(17)
C23_1 0.0523(16) 0.0563(17) 0.104(2) -0.0112(17) -0.0116(16) 0.0187(14)
C24_1 0.0433(13) 0.0306(12) 0.0730(17) -0.0052(11) -0.0110(12) 0.0069(10)
C25_1 0.0575(16) 0.0313(12) 0.0674(17) -0.0020(11) -0.0276(13) 0.0061(11)
C25'_1 0.085(2) 0.0512(17) 0.074(2) 0.0051(15) -0.0302(18) -0.0066(16)
C26_1 0.069(2) 0.0454(16) 0.096(2) -0.0075(16) -0.0377(18) 0.0055(14)
C27_1 0.0280(10) 0.0329(10) 0.0288(11) -0.0005(8) -0.0009(8) -0.0011(8)
C28_1 0.0337(11) 0.0360(11) 0.0346(12) 0.0009(9) -0.0056(9) 0.0007(9)
C29_1 0.0409(12) 0.0454(13) 0.0377(13) 0.0062(10) -0.0071(10) 0.0043(10)
C30_1 0.0341(11) 0.0603(15) 0.0321(12) 0.0030(10) -0.0081(9) -0.0027(11)
C31_1 0.0376(12) 0.0494(13) 0.0313(12) -0.0036(10) -0.0010(9) -0.0157(10)
C32_1 0.0357(11) 0.0354(11) 0.0305(11) 0.0019(9) -0.0004(9) -0.0061(9)
C33_1 0.0294(10) 0.0247(10) 0.0378(11) 0.0016(8) 0.0021(8) -0.0016(8)
C34_1 0.0292(10) 0.0288(10) 0.0470(13) 0.0044(9) 0.0006(9) -0.0004(8)
C35_1 0.0298(11) 0.0321(12) 0.0737(17) 0.0115(11) -0.0043(11) 0.0004(9)
C36_1 0.0341(12) 0.0316(12) 0.0850(19) 0.0019(12) 0.0140(12) 0.0056(10)
C37_1 0.0477(14) 0.0349(12) 0.0646(16) -0.0090(11) 0.0217(12) -0.0015(10)
C38_1 0.0391(12) 0.0298(11) 0.0435(13) -0.0023(9) 0.0049(10) -0.0026(9)
C39_1 0.0255(9) 0.0257(9) 0.0297(10) -0.0020(8) -0.0053(8) -0.0015(7)
C40_1 0.0254(9) 0.0264(10) 0.0329(11) -0.0020(8) -0.0050(8) -0.0019(8)
C41_1 0.0273(10) 0.0366(11) 0.0332(11) -0.0048(9) -0.0009(8) -0.0052(8)
C42_1 0.0354(11) 0.0388(12) 0.0330(12) 0.0046(9) -0.0018(9) -0.0115(9)
C43_1 0.0385(11) 0.0262(10) 0.0406(12) 0.0035(9) -0.0062(9) -0.0046(9)
C44_1 0.0317(10) 0.0262(10) 0.0337(11) -0.0020(8) -0.0022(8) -0.0001(8)
Cl2_2 0.0795(6) 0.0522(5) 0.0430(5) 0.0009(4) 0.0171(4) -0.0061(4)
Si2_2 0.0324(4) 0.0457(5) 0.0474(5) 0.0029(4) 0.0062(3) 0.0001(3)
O2_2 0.0371(11) 0.0416(12) 0.0480(13) -0.0020(10) -0.0007(9) -0.0001(9)
B2_2 0.0312(17) 0.0407(16) 0.042(2) 0.0035(15) -0.0040(13) -0.0001(14)
F31_2 0.081(2) 0.0448(17) 0.077(3) 0.0024(18) -0.0003(19) 0.0204(16)
F32_2 0.080(2) 0.0525(14) 0.0722(18) 0.0167(12) -0.0100(15) 0.0034(13)
F33_2 0.0733(17) 0.0646(17) 0.0561(16) 0.0068(12) -0.0028(13) -0.0075(13)
F34_2 0.0398(11) 0.0495(13) 0.0601(16) -0.0065(11) 0.0023(10) -0.0050(9)
F35_2 0.0312(11) 0.0459(11) 0.0634(18) 0.0092(11) 0.0000(11) 0.0069(9)
F41_2 0.0764(19) 0.0615(16) 0.0683(17) 0.0171(13) -0.0051(15) 0.0179(16)
F42_2 0.093(2) 0.128(3) 0.0629(16) 0.0295(17) -0.0112(16) 0.0360(19)
F43_2 0.096(2) 0.166(3) 0.0694(18) -0.004(2) -0.0422(16) -0.012(2)
F44_2 0.086(2) 0.128(3) 0.0788(19) -0.027(2) -0.0132(17) -0.053(2)
F45_2 0.0689(18) 0.0612(16) 0.0557(14) -0.0128(11) 0.0001(13) -0.0275(14)
F51_2 0.0402(11) 0.0807(19) 0.0544(14) -0.0222(14) -0.0042(9) -0.0026(14)
F52_2 0.0461(13) 0.094(2) 0.0795(17) -0.0336(17) 0.0124(11) 0.0031(15)
F53_2 0.0305(11) 0.071(2) 0.087(2) -0.0106(17) 0.0031(12) 0.0078(14)
F54_2 0.0386(15) 0.0683(19) 0.0605(19) 0.0074(13) -0.0180(12) 0.0087(13)
F55_2 0.0435(12) 0.0628(14) 0.0456(13) -0.0071(11) -0.0105(9) 0.0126(10)
C79_2 0.0374(16) 0.0372(14) 0.0436(17) -0.0050(13) -0.0111(13) 0.0009(13)
C80_2 0.0341(16) 0.0395(15) 0.0446(19) -0.0051(13) -0.0075(13) -0.0060(13)
C81_2 0.0416(16) 0.0417(16) 0.0451(19) -0.0088(13) -0.0103(14) -0.0037(13)
C82_2 0.0546(18) 0.0511(19) 0.0386(17) -0.0006(14) -0.0072(14) -0.0104(15)
C83_2 0.064(2) 0.0417(16) 0.0542(19) 0.0017(14) -0.0147(16) 0.0023(15)
C84_2 0.0555(19) 0.0414(16) 0.0528(18) -0.0054(14) -0.0084(15) 0.0053(15)
C85'_2 0.0339(14) 0.0455(16) 0.042(2) 0.0005(14) -0.0080(13) -0.0010(13)
C86'_2 0.0367(16) 0.0462(16) 0.0406(18) -0.0023(14) -0.0035(13) 0.0052(13)
C87'_2 0.0337(15) 0.0512(17) 0.051(2) 0.0029(16) -0.0086(15) 0.0027(14)
C88'_2 0.0288(15) 0.053(2) 0.065(2) -0.0029(16) 0.0017(14) 0.0020(14)
C89'_2 0.0368(15) 0.057(2) 0.060(2) -0.0119(17) 0.0047(14) -0.0019(16)
C90'_2 0.0358(16) 0.054(2) 0.0499(18) -0.0082(15) -0.0043(13) -0.0044(15)
C91_2 0.0280(14) 0.056(2) 0.0471(17) 0.0008(14) -0.0029(13) 0.0026(14)
C92_2 0.0399(18) 0.069(2) 0.0463(18) -0.0042(16) -0.0015(14) -0.0132(16)
C93_2 0.0475(19) 0.092(3) 0.058(2) -0.012(2) -0.0043(16) -0.020(2)
C94_2 0.053(2) 0.105(3) 0.053(2) -0.004(2) -0.0125(16) 0.000(2)
C95_2 0.056(2) 0.088(3) 0.052(2) 0.0088(19) -0.0044(16) 0.017(2)
C96_2 0.0402(17) 0.063(2) 0.049(2) 0.0037(16) -0.0024(15) 0.0073(15)
Cl3'_3 0.082(2) 0.0393(18) 0.058(2) -0.0062(16) 0.0024(18) -0.0034(16)
B2'_3 0.038(3) 0.040(4) 0.045(4) -0.001(3) -0.007(3) 0.003(3)
F31'_3 0.042(4) 0.031(4) 0.041(4) 0.003(3) -0.004(3) -0.002(3)
F32'_3 0.076(6) 0.074(5) 0.079(5) 0.018(4) -0.001(4) 0.008(4)
F33'_3 0.083(5) 0.078(5) 0.066(5) 0.003(4) 0.008(4) -0.001(4)
F34'_3 0.068(4) 0.071(5) 0.063(5) 0.000(4) -0.005(4) -0.006(4)
F35'_3 0.057(5) 0.063(4) 0.061(5) 0.004(4) 0.000(4) 0.018(4)
F41'_3 0.072(5) 0.061(4) 0.073(5) 0.008(4) -0.014(4) -0.016(4)
F42'_3 0.077(5) 0.071(4) 0.066(4) 0.019(3) -0.015(4) -0.005(4)
F43'_3 0.072(5) 0.068(4) 0.055(4) 0.001(4) -0.023(3) 0.001(4)
F44'_3 0.067(5) 0.064(4) 0.063(4) -0.012(4) -0.014(4) -0.010(4)
F45'_3 0.060(5) 0.058(4) 0.051(4) 0.005(3) -0.002(4) -0.007(4)
F51'_3 0.045(4) 0.051(4) 0.038(4) 0.004(3) -0.007(3) 0.002(4)
F52'_3 0.046(4) 0.065(4) 0.054(4) -0.002(4) 0.012(3) -0.003(4)
F53'_3 0.043(4) 0.064(5) 0.064(5) -0.004(4) -0.003(3) 0.000(4)
F54'_3 0.053(5) 0.071(6) 0.060(5) 0.010(4) -0.016(4) 0.003(4)
F55'_3 0.053(4) 0.069(5) 0.049(4) 0.004(4) -0.007(3) 0.003(4)
C79'_3 0.044(3) 0.041(3) 0.045(3) -0.005(3) -0.009(3) 0.002(3)
C80'_3 0.042(3) 0.044(3) 0.045(4) -0.004(3) -0.009(3) 0.001(3)
C81'_3 0.054(4) 0.051(4) 0.048(4) -0.006(3) -0.006(3) -0.007(3)
C82'_3 0.061(4) 0.055(4) 0.051(4) 0.000(3) -0.002(3) -0.006(3)
C83'_3 0.059(3) 0.049(3) 0.052(3) 0.001(3) -0.005(3) 0.001(3)
C84'_3 0.052(3) 0.043(3) 0.051(3) -0.003(3) -0.006(3) 0.004(3)
C85'_3 0.041(3) 0.047(3) 0.042(3) -0.004(3) -0.004(3) 0.000(3)
C86'_3 0.040(3) 0.049(3) 0.045(3) 0.000(3) -0.004(3) 0.003(3)
C87'_3 0.042(3) 0.051(4) 0.049(4) -0.001(3) -0.006(3) 0.001(3)
C88'_3 0.037(3) 0.053(4) 0.055(3) -0.003(3) -0.002(3) 0.000(3)
C89'_3 0.039(3) 0.047(4) 0.051(3) -0.002(3) 0.002(3) -0.002(3)
C90'_3 0.037(3) 0.046(4) 0.044(3) -0.002(3) -0.006(3) -0.001(3)
C91'_3 0.038(3) 0.051(3) 0.048(3) 0.000(3) -0.003(3) 0.001(3)
C92'_3 0.044(4) 0.056(3) 0.047(3) -0.001(3) -0.003(3) -0.002(3)
C93'_3 0.047(3) 0.060(4) 0.050(3) -0.003(3) -0.005(3) -0.004(3)
C94'_3 0.051(4) 0.058(4) 0.047(3) 0.001(3) -0.007(3) 0.003(3)
C95'_3 0.051(4) 0.056(4) 0.053(4) 0.004(3) -0.006(3) 0.002(3)
C96'_3 0.045(4) 0.052(4) 0.051(4) 0.003(3) -0.007(3) -0.002(3)
N3_2 0.0326(19) 0.041(2) 0.0406(16) -0.0005(15) 0.0041(14) 0.0035(14)
N4_2 0.0306(15) 0.0370(17) 0.0422(14) 0.0003(13) 0.0046(12) 0.0001(11)
C51_2 0.0305(15) 0.0406(16) 0.0342(17) -0.0011(12) 0.0010(12) 0.0000(12)
C64_2 0.0411(16) 0.0437(18) 0.057(2) 0.0032(16) 0.0146(15) -0.0018(14)
C65_2 0.0438(17) 0.0425(17) 0.054(2) 0.0063(15) 0.0086(15) 0.0039(14)
C52_2 0.0325(16) 0.0402(19) 0.051(2) -0.0044(14) 0.0075(14) 0.0033(13)
C53_2 0.0364(16) 0.0374(16) 0.057(2) -0.0003(19) -0.0014(19) 0.0009(13)
C54_2 0.0478(19) 0.045(2) 0.047(3) -0.0029(17) -0.0089(19) -0.0023(16)
C55_2 0.098(3) 0.080(3) 0.072(3) 0.021(2) -0.015(3) 0.005(3)
C56_2 0.119(4) 0.112(4) 0.094(4) -0.018(3) 0.007(3) -0.055(3)
C57_2 0.0406(17) 0.0438(18) 0.071(2) 0.000(2) 0.001(2) 0.0048(14)
C58_2 0.0506(19) 0.0478(19) 0.079(3) -0.010(2) 0.013(2) 0.0109(15)
C59_2 0.058(2) 0.056(2) 0.067(2) -0.0176(18) 0.012(2) 0.0071(18)
C60_2 0.0464(16) 0.051(2) 0.056(2) -0.0124(15) 0.0078(16) -0.0003(16)
C61_2 0.062(2) 0.068(2) 0.055(2) -0.0159(19) 0.0034(17) -0.002(2)
C62_2 0.082(3) 0.092(3) 0.079(3) -0.006(3) -0.012(2) -0.019(3)
C63_2 0.072(3) 0.088(3) 0.077(3) -0.026(2) 0.003(2) -0.009(2)
C66_2 0.0405(16) 0.0451(16) 0.059(2) -0.0045(18) 0.0100(18) 0.0081(13)
C67_2 0.070(2) 0.056(2) 0.063(2) -0.0028(17) 0.0223(17) 0.0047(17)
C68_2 0.088(3) 0.075(2) 0.081(2) -0.010(2) 0.034(2) 0.003(2)
C69_2 0.096(3) 0.071(3) 0.065(2) -0.004(2) 0.007(2) 0.007(2)
C70_2 0.147(4) 0.099(3) 0.075(3) -0.011(3) 0.018(3) 0.010(3)
C71_2 0.115(3) 0.084(3) 0.082(3) -0.011(2) -0.017(3) -0.001(3)
C72_2 0.065(2) 0.078(3) 0.104(3) 0.003(2) 0.020(2) 0.012(2)
C73_2 0.057(2) 0.075(2) 0.095(3) 0.003(3) -0.001(2) 0.015(2)
C74_2 0.048(2) 0.057(2) 0.085(2) -0.0003(18) -0.0047(17) 0.0156(17)
C75_2 0.081(2) 0.081(3) 0.079(2) -0.003(2) -0.026(2) 0.020(2)
C76_2 0.127(4) 0.108(4) 0.104(4) 0.011(3) -0.011(3) 0.013(3)
C78_2 0.123(4) 0.119(4) 0.124(4) -0.013(3) -0.050(3) 0.007(3)
C64'_3 0.042(3) 0.041(3) 0.044(4) 0.000(3) 0.004(3) -0.001(3)
C51'_3 0.035(3) 0.038(3) 0.038(3) -0.004(3) 0.001(3) -0.001(3)
C65'_3 0.042(3) 0.039(3) 0.043(4) 0.001(3) 0.005(3) 0.001(3)
N4'_3 0.034(3) 0.039(3) 0.041(3) -0.001(3) 0.006(3) 0.002(3)
N3'_3 0.040(3) 0.039(3) 0.044(3) -0.002(3) 0.002(3) 0.005(3)
C52'_3 0.039(3) 0.041(3) 0.048(3) -0.002(3) 0.004(3) 0.003(3)
C53'_3 0.042(3) 0.040(3) 0.051(3) -0.003(3) 0.001(3) 0.001(3)
C54'_3 0.046(4) 0.046(4) 0.051(4) 0.000(3) -0.001(4) 0.000(3)
C55'_3 0.066(5) 0.069(5) 0.064(5) 0.006(4) 0.001(4) -0.012(4)
C56'_3 0.031(4) 0.031(4) 0.041(4) 0.000(3) -0.009(4) 0.010(3)
C57'_3 0.043(3) 0.046(3) 0.053(4) -0.003(3) 0.001(3) 0.003(3)
C58'_3 0.053(4) 0.050(4) 0.056(4) -0.008(3) 0.001(4) 0.005(3)
C59'_3 0.054(4) 0.052(4) 0.055(4) -0.007(3) 0.005(3) 0.004(3)
C63'_3 0.082(6) 0.081(6) 0.080(6) -0.003(5) -0.003(4) -0.004(4)
C60'_3 0.052(3) 0.054(3) 0.054(3) -0.008(3) 0.009(3) 0.005(3)
C61'_3 0.062(4) 0.066(4) 0.057(4) -0.008(4) 0.001(3) 0.005(4)
C62'_3 0.088(6) 0.088(6) 0.091(6) 0.008(5) -0.003(5) -0.002(5)
C69'_3 0.073(4) 0.070(4) 0.064(4) -0.004(3) 0.008(3) 0.003(3)
C70'_3 0.086(6) 0.085(6) 0.081(6) 0.010(5) 0.003(5) 0.000(5)
C71'_3 0.095(6) 0.091(6) 0.090(6) 0.004(5) -0.007(4) -0.010(4)
C66'_3 0.048(3) 0.049(3) 0.058(3) -0.004(3) 0.003(3) 0.006(3)
C67'_3 0.063(3) 0.062(4) 0.065(3) -0.002(3) 0.009(3) 0.003(3)
C68'_3 0.067(3) 0.069(4) 0.071(4) 0.001(3) 0.012(3) 0.003(3)
C72'_3 0.064(4) 0.070(4) 0.069(4) 0.000(4) 0.002(3) 0.006(3)
C73'_3 0.061(4) 0.067(4) 0.072(4) 0.001(4) -0.004(3) 0.008(3)
C74'_3 0.059(3) 0.063(3) 0.068(3) -0.002(3) -0.004(3) 0.012(3)
C75'_3 0.073(4) 0.074(4) 0.070(4) -0.001(4) -0.007(4) 0.008(4)
C78'_3 0.084(6) 0.080(5) 0.078(5) -0.006(4) -0.004(5) 0.004(5)
C76'_3 0.092(6) 0.082(5) 0.086(6) 0.005(4) 0.004(5) 0.001(5)

loop_
_atom_type_symbol
_atom_type_description
_atom_type_scat_dispersion_real
_atom_type_scat_dispersion_imag
_atom_type_scat_source
C C 0.0181 0.0091 'International Tables Vol C Tables 4.2.6.8 and 6.1.1.4'
H H 0.0000 0.0000 'International Tables Vol C Tables 4.2.6.8 and 6.1.1.4'
B B 0.0090 0.0039 'International Tables Vol C Tables 4.2.6.8 and 6.1.1.4'
N N 0.0311 0.0180 'International Tables Vol C Tables 4.2.6.8 and 6.1.1.4'
O O 0.0492 0.0322 'International Tables Vol C Tables 4.2.6.8 and 6.1.1.4'
F F 0.0727 0.0534 'International Tables Vol C Tables 4.2.6.8 and 6.1.1.4'
Si Si 0.2541 0.3302 'International Tables Vol C Tables 4.2.6.8 and 6.1.1.4'
Cl Cl 0.3639 0.7018 'International Tables Vol C Tables 4.2.6.8 and 6.1.1.4'

loop_
_geom_angle_atom_site_label_1
_geom_angle_atom_site_label_2
_geom_angle_atom_site_label_3
_geom_angle
O1_1 Si1_1 C1_1 110.90(9)
O1_1 Si1_1 Cl1_1 112.65(6)
C1_1 Si1_1 Cl1_1 103.08(7)
O1_1 Si1_1 H1_1 117.5(11)
C1_1 Si1_1 H1_1 102.5(11)
Cl1_1 Si1_1 H1_1 108.8(11)
B1_1 O1_1 Si1_1 147.52(14)
O1_1 B1_1 C33_1 105.34(17)
O1_1 B1_1 C27_1 110.80(17)
C33_1 B1_1 C27_1 113.57(18)
O1_1 B1_1 C39_1 110.65(17)
C33_1 B1_1 C39_1 110.47(17)
C27_1 B1_1 C39_1 106.09(16)
C1_1 N1_1 C15_1 109.89(19)
C1_1 N1_1 C16_1 126.63(19)
C15_1 N1_1 C16_1 123.43(19)
C1_1 N2_1 C14_1 110.15(19)
C1_1 N2_1 C2_1 128.52(18)
C14_1 N2_1 C2_1 121.32(18)
N2_1 C1_1 N1_1 105.76(18)
N2_1 C1_1 Si1_1 131.90(16)
N1_1 C1_1 Si1_1 122.32(16)
C3_1 C2_1 C10_1 124.9(2)
C3_1 C2_1 N2_1 117.6(2)
C10_1 C2_1 N2_1 117.24(19)
C2_1 C3_1 C7_1 116.1(2)
C2_1 C3_1 C4_1 121.9(2)
C7_1 C3_1 C4_1 122.0(2)
C5_1 C4_1 C3_1 113.1(2)
C5_1 C4_1 C6_1 109.9(2)
C3_1 C4_1 C6_1 110.8(2)
C5_1 C4_1 H4A_1 107.6
C3_1 C4_1 H4A_1 107.6
C6_1 C4_1 H4A_1 107.6
C4_1 C5_1 H5A_1 109.5
C4_1 C5_1 H5B_1 109.5
H5A_1 C5_1 H5B_1 109.5
C4_1 C5_1 H5C_1 109.5
H5A_1 C5_1 H5C_1 109.5
H5B_1 C5_1 H5C_1 109.5
C4_1 C6_1 H6A_1 109.5
C4_1 C6_1 H6B_1 109.5
H6A_1 C6_1 H6B_1 109.5
C4_1 C6_1 H6C_1 109.5
H6A_1 C6_1 H6C_1 109.5
H6B_1 C6_1 H6C_1 109.5
C8_1 C7_1 C3_1 120.8(2)
C8_1 C7_1 H7A_1 119.6
C3_1 C7_1 H7A_1 119.6
C7_1 C8_1 C9_1 121.3(2)
C7_1 C8_1 H8A_1 119.4
C9_1 C8_1 H8A_1 119.4
C8_1 C9_1 C10_1 120.5(2)
C8_1 C9_1 H9A_1 119.7
C10_1 C9_1 H9A_1 119.7
C9_1 C10_1 C2_1 116.4(2)
C9_1 C10_1 C11_1 121.1(2)
C2_1 C10_1 C11_1 122.5(2)
C10_1 C11_1 C12_1 112.3(2)
C10_1 C11_1 C13_1 110.8(2)
C12_1 C11_1 C13_1 110.4(2)
C10_1 C11_1 H11A_1 107.7
C12_1 C11_1 H11A_1 107.7
C13_1 C11_1 H11A_1 107.7
C11_1 C12_1 H12A_1 109.5
C11_1 C12_1 H12B_1 109.5
H12A_1 C12_1 H12B_1 109.5
C11_1 C12_1 H12C_1 109.5
H12A_1 C12_1 H12C_1 109.5
H12B_1 C12_1 H12C_1 109.5
C11_1 C13_1 H13A_1 109.5
C11_1 C13_1 H13B_1 109.5
H13A_1 C13_1 H13B_1 109.5
C11_1 C13_1 H13C_1 109.5
H13A_1 C13_1 H13C_1 109.5
H13B_1 C13_1 H13C_1 109.5
C15_1 C14_1 N2_1 107.2(2)
C15_1 C14_1 H14A_1 126.4
N2_1 C14_1 H14A_1 126.4
C14_1 C15_1 N1_1 107.0(2)
C14_1 C15_1 H15A_1 126.5
N1_1 C15_1 H15A_1 126.5
C17_1 C16_1 C24_1 125.0(3)
C17_1 C16_1 N1_1 117.3(2)
C24_1 C16_1 N1_1 117.7(2)
C21_1 C17_1 C16_1 116.5(3)
C21_1 C17_1 C18_1 120.6(3)
C16_1 C17_1 C18_1 122.8(2)
C17_1 C18_1 C19_1 113.2(3)
C17_1 C18_1 C20_1 110.1(3)
C19_1 C18_1 C20_1 110.0(3)
C17_1 C18_1 H18A_1 107.8
C19_1 C18_1 H18A_1 107.8
C20_1 C18_1 H18A_1 107.8
C18_1 C19_1 H19A_1 109.5
C18_1 C19_1 H19B_1 109.5
H19A_1 C19_1 H19B_1 109.5
C18_1 C19_1 H19C_1 109.5
H19A_1 C19_1 H19C_1 109.5
H19B_1 C19_1 H19C_1 109.5
C18_1 C20_1 H20A_1 109.5
C18_1 C20_1 H20B_1 109.5
H20A_1 C20_1 H20B_1 109.5
C18_1 C20_1 H20C_1 109.5
H20A_1 C20_1 H20C_1 109.5
H20B_1 C20_1 H20C_1 109.5
C22_1 C21_1 C17_1 120.7(4)
C22_1 C21_1 H21A_1 119.6
C17_1 C21_1 H21A_1 119.6
C21_1 C22_1 C23_1 122.0(3)
C21_1 C22_1 H22A_1 119.0
C23_1 C22_1 H22A_1 119.0
C22_1 C23_1 C24_1 120.7(3)
C22_1 C23_1 H23A_1 119.6
C24_1 C23_1 H23A_1 119.6
C23_1 C24_1 C16_1 115.2(3)
C23_1 C24_1 C25_1 122.2(3)
C16_1 C24_1 C25_1 122.7(3)
C24_1 C25_1 C25'_1 111.0(2)
C24_1 C25_1 C26_1 113.1(3)
C25'_1 C25_1 C26_1 109.9(3)
C24_1 C25_1 H25A_1 107.5
C25'_1 C25_1 H25A_1 107.5
C26_1 C25_1 H25A_1 107.5
C25_1 C25'_1 H25B_1 109.5
C25_1 C25'_1 H25C_1 109.5
H25B_1 C25'_1 H25C_1 109.5
C25_1 C25'_1 H25D_1 109.5
H25B_1 C25'_1 H25D_1 109.5
H25C_1 C25'_1 H25D_1 109.5
C25_1 C26_1 H26A_1 109.5
C25_1 C26_1 H26B_1 109.5
H26A_1 C26_1 H26B_1 109.5
C25_1 C26_1 H26C_1 109.5
H26A_1 C26_1 H26C_1 109.5
H26B_1 C26_1 H26C_1 109.5
C32_1 C27_1 C28_1 113.2(2)
C32_1 C27_1 B1_1 120.83(19)
C28_1 C27_1 B1_1 125.90(19)
F1_1 C28_1 C27_1 121.4(2)
F1_1 C28_1 C29_1 114.7(2)
C27_1 C28_1 C29_1 123.9(2)
F2_1 C29_1 C30_1 119.7(2)
F2_1 C29_1 C28_1 120.7(2)
C30_1 C29_1 C28_1 119.6(2)
F3_1 C30_1 C29_1 120.2(2)
F3_1 C30_1 C31_1 120.6(2)
C29_1 C30_1 C31_1 119.1(2)
F5_1 C31_1 C30_1 120.1(2)
F5_1 C31_1 C32_1 120.7(2)
C30_1 C31_1 C32_1 119.1(2)
F6_1 C32_1 C31_1 115.8(2)
F6_1 C32_1 C27_1 119.3(2)
C31_1 C32_1 C27_1 124.9(2)
C38_1 C33_1 C34_1 114.1(2)
C38_1 C33_1 B1_1 128.6(2)
C34_1 C33_1 B1_1 117.3(2)
F12_1 C34_1 C35_1 116.5(2)
F12_1 C34_1 C33_1 119.7(2)
C35_1 C34_1 C33_1 123.7(2)
F13_1 C35_1 C36_1 120.2(2)
F13_1 C35_1 C34_1 120.0(3)
C36_1 C35_1 C34_1 119.8(3)
F14_1 C36_1 C35_1 119.9(3)
F14_1 C36_1 C37_1 120.5(3)
C35_1 C36_1 C37_1 119.5(2)
F15_1 C37_1 C36_1 120.6(3)
F15_1 C37_1 C38_1 120.4(3)
C36_1 C37_1 C38_1 119.0(3)
F16_1 C38_1 C33_1 121.2(2)
F16_1 C38_1 C37_1 114.9(2)
C33_1 C38_1 C37_1 123.9(3)
C40_1 C39_1 C44_1 112.3(2)
C40_1 C39_1 B1_1 121.06(18)
C44_1 C39_1 B1_1 126.53(19)
F7_1 C40_1 C41_1 115.31(19)
F7_1 C40_1 C39_1 119.13(19)
C41_1 C40_1 C39_1 125.6(2)
F8_1 C41_1 C42_1 119.9(2)
F8_1 C41_1 C40_1 120.8(2)
C42_1 C41_1 C40_1 119.3(2)
F9_1 C42_1 C41_1 121.2(2)
F9_1 C42_1 C43_1 120.6(2)
C41_1 C42_1 C43_1 118.3(2)
F10_1 C43_1 C44_1 120.6(2)
F10_1 C43_1 C42_1 119.3(2)
C44_1 C43_1 C42_1 120.1(2)
F11_1 C44_1 C43_1 114.98(19)
F11_1 C44_1 C39_1 120.6(2)
C43_1 C44_1 C39_1 124.4(2)
O2_2 Si2_2 C51_2 109.44(14)
O2_2 Si2_2 Cl2_2 111.51(11)
C51_2 Si2_2 Cl2_2 106.59(12)
O2_2 Si2_2 C51'_3 105.9(4)
Cl2_2 Si2_2 C51'_3 113.5(4)
O2_2 Si2_2 H2_2 110.6(12)
C51_2 Si2_2 H2_2 108.7(12)
Cl2_2 Si2_2 H2_2 109.9(12)
C51'_3 Si2_2 H2_2 105.2(13)
B2_2 O2_2 Si2_2 146.2(2)
O2_2 B2_2 C85'_2 103.5(3)
O2_2 B2_2 C91_2 110.6(3)
C85'_2 B2_2 C91_2 113.3(3)
O2_2 B2_2 C79_2 112.9(3)
C85'_2 B2_2 C79_2 111.4(3)
C91_2 B2_2 C79_2 105.4(3)
C84_2 C79_2 C80_2 110.8(3)
C84_2 C79_2 B2_2 129.7(3)
C80_2 C79_2 B2_2 119.2(3)
F35_2 C80_2 C81_2 114.3(3)
F35_2 C80_2 C79_2 119.5(3)
C81_2 C80_2 C79_2 126.2(3)
F34_2 C81_2 C82_2 118.4(3)
F34_2 C81_2 C80_2 122.4(3)
C82_2 C81_2 C80_2 119.3(3)
F33_2 C82_2 C81_2 121.3(4)
F33_2 C82_2 C83_2 120.8(4)
C81_2 C82_2 C83_2 117.9(3)
F32_2 C83_2 C82_2 120.3(4)
F32_2 C83_2 C84_2 119.8(4)
C82_2 C83_2 C84_2 119.8(3)
F31_2 C84_2 C83_2 114.4(4)
F31_2 C84_2 C79_2 119.7(4)
C83_2 C84_2 C79_2 125.9(4)
C90'_2 C85'_2 C86'_2 113.1(3)
C90'_2 C85'_2 B2_2 128.9(3)
C86'_2 C85'_2 B2_2 117.8(3)
F55_2 C86'_2 C87'_2 115.8(3)
F55_2 C86'_2 C85'_2 119.6(3)
C87'_2 C86'_2 C85'_2 124.6(3)
F54_2 C87'_2 C88'_2 120.7(4)
F54_2 C87'_2 C86'_2 120.2(4)
C88'_2 C87'_2 C86'_2 119.1(3)
F53_2 C88'_2 C89'_2 121.0(4)
F53_2 C88'_2 C87'_2 119.7(4)
C89'_2 C88'_2 C87'_2 119.3(3)
F52_2 C89'_2 C88'_2 120.3(4)
F52_2 C89'_2 C90'_2 120.2(4)
C88'_2 C89'_2 C90'_2 119.5(4)
F51_2 C90'_2 C85'_2 120.7(3)
F51_2 C90'_2 C89'_2 114.8(3)
C85'_2 C90'_2 C89'_2 124.5(3)
C92_2 C91_2 C96_2 113.1(4)
C92_2 C91_2 B2_2 122.1(4)
C96_2 C91_2 B2_2 124.8(4)
F45_2 C92_2 C91_2 118.9(4)
F45_2 C92_2 C93_2 115.7(4)
C91_2 C92_2 C93_2 125.4(4)
F44_2 C93_2 C94_2 121.1(4)
F44_2 C93_2 C92_2 120.4(5)
C94_2 C93_2 C92_2 118.5(4)
F43_2 C94_2 C95_2 120.6(5)
F43_2 C94_2 C93_2 119.5(5)
C95_2 C94_2 C93_2 119.9(4)
F42_2 C95_2 C94_2 120.5(5)
F42_2 C95_2 C96_2 120.0(5)
C94_2 C95_2 C96_2 119.4(4)
F41_2 C96_2 C95_2 114.2(4)
F41_2 C96_2 C91_2 122.2(4)
C95_2 C96_2 C91_2 123.6(4)
C79'_3 B2'_3 C85'_3 119.2(15)
C79'_3 B2'_3 C91'_3 113.5(15)
C85'_3 B2'_3 C91'_3 112.6(13)
C79'_3 B2'_3 Cl3'_3 101.4(13)
C85'_3 B2'_3 Cl3'_3 100.0(11)
C91'_3 B2'_3 Cl3'_3 107.9(12)
C80'_3 C79'_3 C84'_3 120.0
C80'_3 C79'_3 B2'_3 125.2(11)
C84'_3 C79'_3 B2'_3 114.8(11)
F35'_3 C80'_3 C79'_3 122.9(7)
F35'_3 C80'_3 C81'_3 117.1(7)
C79'_3 C80'_3 C81'_3 120.0
F34'_3 C81'_3 C82'_3 119.7(7)
F34'_3 C81'_3 C80'_3 120.3(7)
C82'_3 C81'_3 C80'_3 120.0
F33'_3 C82'_3 C81'_3 119.5(7)
F33'_3 C82'_3 C83'_3 120.5(7)
C81'_3 C82'_3 C83'_3 120.0
F32'_3 C83'_3 C84'_3 122.9(8)
F32'_3 C83'_3 C82'_3 117.0(8)
C84'_3 C83'_3 C82'_3 120.0
F31'_3 C84'_3 C83'_3 113.3(7)
F31'_3 C84'_3 C79'_3 126.0(8)
C83'_3 C84'_3 C79'_3 120.0
C86'_3 C85'_3 C90'_3 120.0
C86'_3 C85'_3 B2'_3 117.2(11)
C90'_3 C85'_3 B2'_3 122.6(11)
F55'_3 C86'_3 C87'_3 117.2(11)
F55'_3 C86'_3 C85'_3 122.7(11)
C87'_3 C86'_3 C85'_3 120.0
F54'_3 C87'_3 C86'_3 122.4(13)
F54'_3 C87'_3 C88'_3 117.5(13)
C86'_3 C87'_3 C88'_3 120.0
F53'_3 C88'_3 C87'_3 118.1(12)
F53'_3 C88'_3 C89'_3 121.7(12)
C87'_3 C88'_3 C89'_3 120.0
F52'_3 C89'_3 C90'_3 119.8(11)
F52'_3 C89'_3 C88'_3 120.1(11)
C90'_3 C89'_3 C88'_3 120.0
F51'_3 C90'_3 C89'_3 117.1(11)
F51'_3 C90'_3 C85'_3 122.9(11)
C89'_3 C90'_3 C85'_3 120.0
C92'_3 C91'_3 C96'_3 120.0
C92'_3 C91'_3 B2'_3 111.8(12)
C96'_3 C91'_3 B2'_3 128.2(12)
F45'_3 C92'_3 C91'_3 122.5(11)
F45'_3 C92'_3 C93'_3 117.5(11)
C91'_3 C92'_3 C93'_3 120.0
F44'_3 C93'_3 C94'_3 121.5(11)
F44'_3 C93'_3 C92'_3 118.5(11)
C94'_3 C93'_3 C92'_3 120.0
F43'_3 C94'_3 C95'_3 120.3(11)
F43'_3 C94'_3 C93'_3 119.7(11)
C95'_3 C94'_3 C93'_3 120.0
F42'_3 C95'_3 C96'_3 120.7(11)
F42'_3 C95'_3 C94'_3 119.1(11)
C96'_3 C95'_3 C94'_3 120.0
F41'_3 C96'_3 C95'_3 116.9(12)
F41'_3 C96'_3 C91'_3 122.6(12)
C95'_3 C96'_3 C91'_3 120.0
C51_2 N3_2 C65_2 110.9(4)
C51_2 N3_2 C66_2 126.6(4)
C65_2 N3_2 C66_2 122.4(5)
C51_2 N4_2 C64_2 109.9(3)
C51_2 N4_2 C52_2 129.4(3)
C64_2 N4_2 C52_2 120.7(3)
N4_2 C51_2 N3_2 104.9(3)
N4_2 C51_2 Si2_2 134.3(3)
N3_2 C51_2 Si2_2 120.6(3)
C65_2 C64_2 N4_2 107.7(3)
C65_2 C64_2 H64A_2 126.1
N4_2 C64_2 H64A_2 126.1
C64_2 C65_2 N3_2 106.6(4)
C64_2 C65_2 H65A_2 126.7
N3_2 C65_2 H65A_2 126.7
C53_2 C52_2 C60_2 124.6(4)
C53_2 C52_2 N4_2 118.1(4)
C60_2 C52_2 N4_2 116.6(4)
C57_2 C53_2 C52_2 115.7(4)
C57_2 C53_2 C54_2 121.8(5)
C52_2 C53_2 C54_2 122.4(5)
C56_2 C54_2 C53_2 109.4(5)
C56_2 C54_2 C55_2 104.6(5)
C53_2 C54_2 C55_2 112.8(5)
C56_2 C54_2 H54A_2 110.0
C53_2 C54_2 H54A_2 110.0
C55_2 C54_2 H54A_2 110.0
C53_2 C57_2 C58_2 121.2(4)
C53_2 C57_2 H57A_2 119.4
C58_2 C57_2 H57A_2 119.4
C59_2 C58_2 C57_2 121.1(4)
C59_2 C58_2 H58A_2 119.4
C57_2 C58_2 H58A_2 119.4
C58_2 C59_2 C60_2 121.4(4)
C58_2 C59_2 H59A_2 119.3
C60_2 C59_2 H59A_2 119.3
C59_2 C60_2 C52_2 116.0(4)
C59_2 C60_2 C61_2 120.8(4)
C52_2 C60_2 C61_2 123.2(4)
C60_2 C61_2 C63_2 112.5(4)
C60_2 C61_2 C62_2 111.7(4)
C63_2 C61_2 C62_2 108.5(4)
C60_2 C61_2 H61A_2 108.0
C63_2 C61_2 H61A_2 108.0
C62_2 C61_2 H61A_2 108.0
C67_2 C66_2 C74_2 123.4(5)
C67_2 C66_2 N3_2 119.1(6)
C74_2 C66_2 N3_2 117.4(5)
C66_2 C67_2 C68_2 114.8(5)
C66_2 C67_2 C69_2 121.7(5)
C68_2 C67_2 C69_2 123.3(5)
C72_2 C68_2 C67_2 119.6(5)
C72_2 C68_2 H68A_2 120.2
C67_2 C68_2 H68A_2 120.2
C67_2 C69_2 C70_2 113.7(6)
C67_2 C69_2 C71_2 111.5(5)
C70_2 C69_2 C71_2 110.0(5)
C67_2 C69_2 H69A_2 107.1
C70_2 C69_2 H69A_2 107.1
C71_2 C69_2 H69A_2 107.1
C67_2 C69_2 H71A_3 128.4
C70_2 C69_2 H71A_3 117.8
C71_2 C69_2 H71A_3 47.6
H69A_2 C69_2 H71A_3 59.8
C67_2 C69_2 H71B_3 164.1
C70_2 C69_2 H71B_3 50.8
C71_2 C69_2 H71B_3 75.1
H69A_2 C69_2 H71B_3 83.6
H71A_3 C69_2 H71B_3 67.0
C67_2 C69_2 H71C_3 104.8
C70_2 C69_2 H71C_3 84.7
H69A_2 C69_2 H71C_3 137.3
H71A_3 C69_2 H71C_3 78.3
H71B_3 C69_2 H71C_3 72.4
C69_2 C70_2 H71B_3 65.1
H70A_2 C70_2 H71B_3 142.4
H70B_2 C70_2 H71B_3 107.1
H70C_2 C70_2 H71B_3 48.3
C69_2 C71_2 H71A_2 109.5
C69_2 C71_2 H71B_2 109.4
H71A_2 C71_2 H71B_2 109.5
C69_2 C71_2 H71C_2 109.5
H71A_2 C71_2 H71C_2 109.5
H71B_2 C71_2 H71C_2 109.5
C69_2 C71_2 H71A_3 57.8
H71A_2 C71_2 H71A_3 93.6
H71B_2 C71_2 H71A_3 63.3
H71C_2 C71_2 H71A_3 156.7
C69_2 C71_2 H71C_3 45.8
H71A_2 C71_2 H71C_3 128.8
H71B_2 C71_2 H71C_3 120.7
H71C_2 C71_2 H71C_3 63.9
H71A_3 C71_2 H71C_3 99.6
C73_2 C72_2 C68_2 124.0(5)
C73_2 C72_2 H72A_2 118.0
C68_2 C72_2 H72A_2 118.0
C72_2 C73_2 C74_2 118.5(5)
C72_2 C73_2 H73A_2 120.8
C74_2 C73_2 H73A_2 120.8
C73_2 C74_2 C66_2 119.5(5)
C73_2 C74_2 C75_2 118.0(5)
C66_2 C74_2 C75_2 122.5(4)
C74_2 C75_2 C78_2 112.3(6)
C74_2 C75_2 C76_2 109.4(5)
C78_2 C75_2 C76_2 111.4(5)
C74_2 C75_2 H75A_2 107.8
C78_2 C75_2 H75A_2 107.8
C76_2 C75_2 H75A_2 107.8
C75_2 C78_2 H78A_2 109.5
C75_2 C78_2 H78B_2 109.5
H78A_2 C78_2 H78B_2 109.5
C75_2 C78_2 H78C_2 109.5
H78A_2 C78_2 H78C_2 109.5
H78B_2 C78_2 H78C_2 109.5
C65'_3 C64'_3 N4'_3 108.9(15)
C65'_3 C64'_3 H64B_3 125.6
N4'_3 C64'_3 H64B_3 125.6
N3'_3 C51'_3 N4'_3 108.5(18)
N3'_3 C51'_3 Si2_2 110.3(15)
N4'_3 C51'_3 Si2_2 132.4(13)
N3'_3 C51'_3 H51'_3 125.7
N4'_3 C51'_3 H51'_3 125.7
C64'_3 C65'_3 N3'_3 105.7(17)
C64'_3 C65'_3 H65B_3 127.1
N3'_3 C65'_3 H65B_3 127.1
C51'_3 N4'_3 C64'_3 107.5(15)
C51'_3 N4'_3 C52'_3 124.0(16)
C64'_3 N4'_3 C52'_3 128.3(15)
C51'_3 N3'_3 C65'_3 109(2)
C51'_3 N3'_3 C66'_3 123(2)
C65'_3 N3'_3 C66'_3 127(2)
C53'_3 C52'_3 C60'_3 129(2)
C53'_3 C52'_3 N4'_3 114.6(19)
C60'_3 C52'_3 N4'_3 116.7(17)
C52'_3 C53'_3 C54'_3 124(2)
C52'_3 C53'_3 C57'_3 114.8(19)
C54'_3 C53'_3 C57'_3 121(2)
C53'_3 C54'_3 C55'_3 122(2)
C53'_3 C54'_3 C56'_3 117(2)
C55'_3 C54'_3 C56'_3 120.5(19)
C54'_3 C55'_3 H55D_3 109.5
C54'_3 C55'_3 H55E_3 109.5
H55D_3 C55'_3 H55E_3 109.5
C54'_3 C55'_3 H55F_3 109.5
H55D_3 C55'_3 H55F_3 109.5
H55E_3 C55'_3 H55F_3 109.5
C54'_3 C56'_3 H56D_3 109.5
C54'_3 C56'_3 H56E_3 109.5
H56D_3 C56'_3 H56E_3 109.5
C54'_3 C56'_3 H56F_3 109.5
H56D_3 C56'_3 H56F_3 109.5
H56E_3 C56'_3 H56F_3 109.5
C58'_3 C57'_3 C53'_3 117(2)
C58'_3 C57'_3 H57B_3 121.3
C53'_3 C57'_3 H57B_3 121.3
C59'_3 C58'_3 C57'_3 123(2)
C59'_3 C58'_3 H58B_3 118.5
C57'_3 C58'_3 H58B_3 118.5
C58'_3 C59'_3 C60'_3 123.2(19)
C58'_3 C59'_3 H59B_3 118.4
C60'_3 C59'_3 H59B_3 118.4
C61'_3 C63'_3 H63A_3 109.5
C61'_3 C63'_3 H63B_3 109.5
H63A_3 C63'_3 H63B_3 109.5
C61'_3 C63'_3 H63C_3 109.5
H63A_3 C63'_3 H63C_3 109.5
H63B_3 C63'_3 H63C_3 109.5
C59'_3 C60'_3 C52'_3 112.8(19)
C59'_3 C60'_3 C61'_3 121.5(18)
C52'_3 C60'_3 C61'_3 125.5(18)
C60'_3 C61'_3 C62'_3 109.3(19)
C60'_3 C61'_3 C63'_3 117.4(18)
C62'_3 C61'_3 C63'_3 117.3(18)
C60'_3 C61'_3 H61'_3 103.6
C62'_3 C61'_3 H61'_3 103.6
C63'_3 C61'_3 H61'_3 103.6
C61'_3 C62'_3 H62A_3 109.5
C61'_3 C62'_3 H62B_3 109.5
H62A_3 C62'_3 H62B_3 109.5
C61'_3 C62'_3 H62C_3 109.5
H62A_3 C62'_3 H62C_3 109.5
H62B_3 C62'_3 H62C_3 109.5
C67'_3 C69'_3 C70'_3 115.3(17)
C67'_3 C69'_3 C71'_3 116.5(18)
C70'_3 C69'_3 C71'_3 117.0(19)
C67'_3 C69'_3 H69B_3 101.3
C70'_3 C69'_3 H69B_3 101.3
C71'_3 C69'_3 H69B_3 101.3
C69'_3 C70'_3 H70A_3 109.5
C69'_3 C70'_3 H70B_3 109.5
H70A_3 C70'_3 H70B_3 109.5
C69'_3 C70'_3 H70C_3 109.5
H70A_3 C70'_3 H70C_3 109.5
H70B_3 C70'_3 H70C_3 109.5
C69'_3 C71'_3 H71B_2 158.3
C69'_3 C71'_3 H71A_3 109.0
H71B_2 C71'_3 H71A_3 50.1
C69'_3 C71'_3 H71B_3 109.7
H71B_2 C71'_3 H71B_3 85.6
H71A_3 C71'_3 H71B_3 109.5
C69'_3 C71'_3 H71C_3 109.7
H71B_2 C71'_3 H71C_3 77.6
H71A_3 C71'_3 H71C_3 109.5
H71B_3 C71'_3 H71C_3 109.5
C67'_3 C66'_3 C74'_3 127(3)
C67'_3 C66'_3 N3'_3 116(2)
C74'_3 C66'_3 N3'_3 117(2)
C66'_3 C67'_3 C68'_3 115(2)
C66'_3 C67'_3 C69'_3 125.2(18)
C68'_3 C67'_3 C69'_3 119.6(17)
C72'_3 C68'_3 C67'_3 112.6(19)
C72'_3 C68'_3 H68B_3 123.7
C67'_3 C68'_3 H68B_3 123.7
C68'_3 C72'_3 C73'_3 135(2)
C68'_3 C72'_3 H72B_3 112.6
C73'_3 C72'_3 H72B_3 112.6
C72'_3 C73'_3 C74'_3 111(2)
C72'_3 C73'_3 H73B_3 124.4
C74'_3 C73'_3 H73B_3 124.4
C73'_3 C74'_3 C66'_3 120(2)
C73'_3 C74'_3 C75'_3 120.6(18)
C66'_3 C74'_3 C75'_3 119.8(18)
C78'_3 C75'_3 C76'_3 110.4(18)
C78'_3 C75'_3 C74'_3 111.4(19)
C76'_3 C75'_3 C74'_3 110.3(17)
C78'_3 C75'_3 H75B_3 108.2
C76'_3 C75'_3 H75B_3 108.2
C74'_3 C75'_3 H75B_3 108.2
C75'_3 C78'_3 H78D_3 109.5
C75'_3 C78'_3 H78E_3 109.5
H78D_3 C78'_3 H78E_3 109.5
C75'_3 C78'_3 H78F_3 109.5
H78D_3 C78'_3 H78F_3 109.5
H78E_3 C78'_3 H78F_3 109.5
C75'_3 C76'_3 H76D_3 109.5
C75'_3 C76'_3 H76E_3 109.5
H76D_3 C76'_3 H76E_3 109.5
C75'_3 C76'_3 H76F_3 109.5
H76D_3 C76'_3 H76F_3 109.5
H76E_3 C76'_3 H76F_3 109.5

loop_
_geom_bond_atom_site_label_1
_geom_bond_atom_site_label_2
_geom_bond_distance
Cl1_1 Si1_1 2.0490(8)
Si1_1 O1_1 1.5682(15)
Si1_1 C1_1 1.911(2)
Si1_1 H1_1 1.47(2)
O1_1 B1_1 1.492(3)
B1_1 C33_1 1.649(3)
B1_1 C27_1 1.653(3)
B1_1 C39_1 1.667(3)
N1_1 C1_1 1.358(3)
N1_1 C15_1 1.379(3)
N1_1 C16_1 1.444(3)
N2_1 C1_1 1.344(3)
N2_1 C14_1 1.381(3)
N2_1 C2_1 1.455(3)
F1_1 C28_1 1.353(3)
F2_1 C29_1 1.341(3)
F3_1 C30_1 1.344(3)
F5_1 C31_1 1.347(3)
F6_1 C32_1 1.360(3)
F7_1 C40_1 1.353(2)
C2_1 C3_1 1.395(3)
C2_1 C10_1 1.397(3)
C3_1 C7_1 1.402(3)
C3_1 C4_1 1.526(4)
C4_1 C5_1 1.526(3)
C4_1 C6_1 1.532(4)
C4_1 H4A_1 1.0000
C5_1 H5A_1 0.9800
C5_1 H5B_1 0.9800
C5_1 H5C_1 0.9800
C6_1 H6A_1 0.9800
C6_1 H6B_1 0.9800
C6_1 H6C_1 0.9800
C7_1 C8_1 1.379(4)
C7_1 H7A_1 0.9500
F8_1 C41_1 1.343(3)
C8_1 C9_1 1.388(4)
C8_1 H8A_1 0.9500
F9_1 C42_1 1.340(3)
C9_1 C10_1 1.395(3)
C9_1 H9A_1 0.9500
F10_1 C43_1 1.346(3)
C10_1 C11_1 1.523(3)
F11_1 C44_1 1.355(3)
C11_1 C12_1 1.523(4)
C11_1 C13_1 1.530(4)
C11_1 H11A_1 1.0000
F12_1 C34_1 1.348(3)
C12_1 H12A_1 0.9800
C12_1 H12B_1 0.9800
C12_1 H12C_1 0.9800
F13_1 C35_1 1.352(3)
C13_1 H13A_1 0.9800
C13_1 H13B_1 0.9800
C13_1 H13C_1 0.9800
F14_1 C36_1 1.347(3)
C14_1 C15_1 1.343(4)
C14_1 H14A_1 0.9500
F15_1 C37_1 1.341(3)
C15_1 H15A_1 0.9500
F16_1 C38_1 1.355(3)
C16_1 C17_1 1.401(4)
C16_1 C24_1 1.404(4)
C17_1 C21_1 1.384(4)
C17_1 C18_1 1.519(4)
C18_1 C19_1 1.530(4)
C18_1 C20_1 1.541(4)
C18_1 H18A_1 1.0000
C19_1 H19A_1 0.9800
C19_1 H19B_1 0.9800
C19_1 H19C_1 0.9800
C20_1 H20A_1 0.9800
C20_1 H20B_1 0.9800
C20_1 H20C_1 0.9800
C21_1 C22_1 1.364(6)
C21_1 H21A_1 0.9500
C22_1 C23_1 1.387(6)
C22_1 H22A_1 0.9500
C23_1 C24_1 1.400(5)
C23_1 H23A_1 0.9500
C24_1 C25_1 1.513(5)
C25_1 C25'_1 1.532(5)
C25_1 C26_1 1.533(4)
C25_1 H25A_1 1.0000
C25'_1 H25B_1 0.9800
C25'_1 H25C_1 0.9800
C25'_1 H25D_1 0.9800
C26_1 H26A_1 0.9800
C26_1 H26B_1 0.9800
C26_1 H26C_1 0.9800
C27_1 C32_1 1.386(3)
C27_1 C28_1 1.390(3)
C28_1 C29_1 1.391(3)
C29_1 C30_1 1.372(4)
C30_1 C31_1 1.375(4)
C31_1 C32_1 1.381(3)
C33_1 C38_1 1.381(3)
C33_1 C34_1 1.393(3)
C34_1 C35_1 1.378(3)
C35_1 C36_1 1.367(4)
C36_1 C37_1 1.374(5)
C37_1 C38_1 1.394(4)
C39_1 C40_1 1.387(3)
C39_1 C44_1 1.394(3)
C40_1 C41_1 1.379(3)
C41_1 C42_1 1.376(3)
C42_1 C43_1 1.382(4)
C43_1 C44_1 1.380(3)
Cl2_2 Si2_2 2.0391(13)
Si2_2 O2_2 1.541(3)
Si2_2 C51_2 1.903(4)
Si2_2 C51'_3 2.416(16)
Si2_2 H2_2 1.49(2)
O2_2 B2_2 1.458(5)
B2_2 C85'_2 1.639(6)
B2_2 C91_2 1.647(6)
B2_2 C79_2 1.679(6)
F31_2 C84_2 1.364(4)
F32_2 C83_2 1.361(4)
F33_2 C82_2 1.340(4)
F34_2 C81_2 1.346(4)
F35_2 C80_2 1.358(4)
F41_2 C96_2 1.352(6)
F42_2 C95_2 1.342(6)
F43_2 C94_2 1.346(5)
F44_2 C93_2 1.349(6)
F45_2 C92_2 1.350(5)
F51_2 C90'_2 1.362(5)
F52_2 C89'_2 1.355(5)
F53_2 C88'_2 1.343(5)
F54_2 C87'_2 1.356(5)
F55_2 C86'_2 1.357(4)
C79_2 C84_2 1.377(5)
C79_2 C80_2 1.388(5)
C80_2 C81_2 1.377(5)
C81_2 C82_2 1.369(5)
C82_2 C83_2 1.370(5)
C83_2 C84_2 1.377(6)
C85'_2 C90'_2 1.369(5)
C85'_2 C86'_2 1.396(5)
C86'_2 C87'_2 1.378(5)
C87'_2 C88'_2 1.368(6)
C88'_2 C89'_2 1.363(6)
C89'_2 C90'_2 1.389(5)
C91_2 C92_2 1.373(5)
C91_2 C96_2 1.391(5)
C92_2 C93_2 1.375(5)
C93_2 C94_2 1.368(7)
C94_2 C95_2 1.355(7)
C95_2 C96_2 1.388(6)
Cl3'_3 B2'_3 1.99(2)
B2'_3 C79'_3 1.46(2)
B2'_3 C85'_3 1.70(2)
B2'_3 C91'_3 1.70(2)
F31'_3 C84'_3 1.367(8)
F32'_3 C83'_3 1.364(8)
F33'_3 C82'_3 1.333(8)
F34'_3 C81'_3 1.358(8)
F35'_3 C80'_3 1.325(7)
F41'_3 C96'_3 1.251(17)
F42'_3 C95'_3 1.323(15)
F43'_3 C94'_3 1.359(16)
F44'_3 C93'_3 1.363(17)
F45'_3 C92'_3 1.357(16)
F51'_3 C90'_3 1.314(15)
F52'_3 C89'_3 1.338(15)
F53'_3 C88'_3 1.35(2)
F54'_3 C87'_3 1.32(2)
F55'_3 C86'_3 1.325(15)
C79'_3 C80'_3 1.3900
C79'_3 C84'_3 1.3900
C80'_3 C81'_3 1.3900
C81'_3 C82'_3 1.3900
C82'_3 C83'_3 1.3900
C83'_3 C84'_3 1.3900
C85'_3 C86'_3 1.3900
C85'_3 C90'_3 1.3900
C86'_3 C87'_3 1.3900
C87'_3 C88'_3 1.3900
C88'_3 C89'_3 1.3900
C89'_3 C90'_3 1.3900
C91'_3 C92'_3 1.3900
C91'_3 C96'_3 1.3900
C92'_3 C93'_3 1.3900
C93'_3 C94'_3 1.3900
C94'_3 C95'_3 1.3900
C95'_3 C96'_3 1.3900
N3_2 C51_2 1.356(7)
N3_2 C65_2 1.364(6)
N3_2 C66_2 1.451(8)
N4_2 C51_2 1.353(5)
N4_2 C64_2 1.372(5)
N4_2 C52_2 1.456(5)
C64_2 C65_2 1.342(5)
C64_2 H64A_2 0.9500
C65_2 H65A_2 0.9500
C52_2 C53_2 1.398(7)
C52_2 C60_2 1.406(6)
C53_2 C57_2 1.387(7)
C53_2 C54_2 1.514(6)
C54_2 C56_2 1.477(9)
C54_2 C55_2 1.519(7)
C54_2 H54A_2 1.0000
C55_2 H55A_2 0.9800
C55_2 H55B_2 0.9800
C55_2 H55C_2 0.9800
C56_2 H56A_2 0.9800
C56_2 H56B_2 0.9800
C56_2 H56C_2 0.9800
C57_2 C58_2 1.399(7)
C57_2 H57A_2 0.9500
C58_2 C59_2 1.350(8)
C58_2 H58A_2 0.9500
C59_2 C60_2 1.396(6)
C59_2 H59A_2 0.9500
C60_2 C61_2 1.520(7)
C61_2 C63_2 1.525(7)
C61_2 C62_2 1.563(8)
C61_2 H61A_2 1.0000
C62_2 H62A_2 0.9800
C62_2 H62B_2 0.9800
C62_2 H62C_2 0.9800
C63_2 H63A_2 0.9800
C63_2 H63B_2 0.9800
C63_2 H63C_2 0.9800
C66_2 C67_2 1.370(6)
C66_2 C74_2 1.412(6)
C67_2 C68_2 1.451(6)
C67_2 C69_2 1.484(8)
C68_2 C72_2 1.365(8)
C68_2 H68A_2 0.9500
C69_2 C70_2 1.504(8)
C69_2 C71_2 1.567(9)
C69_2 H69A_2 1.0000
C70_2 H70A_2 0.9800
C70_2 H70B_2 0.9800
C70_2 H70C_2 0.9800
C70_2 H71B_3 1.2964
C71_2 H71A_2 0.9800
C71_2 H71B_2 0.9800
C71_2 H71C_2 0.9800
C71_2 H71A_3 1.1999
C71_2 H71C_3 0.8771
C72_2 C73_2 1.345(8)
C72_2 H72A_2 0.9500
C73_2 C74_2 1.364(7)
C73_2 H73A_2 0.9500
C74_2 C75_2 1.498(8)
C75_2 C78_2 1.525(8)
C75_2 C76_2 1.553(9)
C75_2 H75A_2 1.0000
C76_2 H76A_2 0.9800
C76_2 H76B_2 0.9800
C76_2 H76C_2 0.9800
C78_2 H78A_2 0.9800
C78_2 H78B_2 0.9800
C78_2 H78C_2 0.9800
C64'_3 C65'_3 1.32(2)
C64'_3 N4'_3 1.37(2)
C64'_3 H64B_3 0.9500
C51'_3 N3'_3 1.31(3)
C51'_3 N4'_3 1.32(2)
C51'_3 H51'_3 0.9500
C65'_3 N3'_3 1.38(3)
C65'_3 H65B_3 0.9500
N4'_3 C52'_3 1.49(3)
N3'_3 C66'_3 1.48(4)
C52'_3 C53'_3 1.34(3)
C52'_3 C60'_3 1.42(3)
C53'_3 C54'_3 1.44(3)
C53'_3 C57'_3 1.50(4)
C54'_3 C55'_3 1.44(3)
C54'_3 C56'_3 1.68(3)
C55'_3 H55D_3 0.9800
C55'_3 H55E_3 0.9800
C55'_3 H55F_3 0.9800
C56'_3 H56D_3 0.9800
C56'_3 H56E_3 0.9800
C56'_3 H56F_3 0.9800
C57'_3 C58'_3 1.38(3)
C57'_3 H57B_3 0.9500
C58'_3 C59'_3 1.35(3)
C58'_3 H58B_3 0.9500
C59'_3 C60'_3 1.40(3)
C59'_3 H59B_3 0.9500
C63'_3 C61'_3 1.524(17)
C63'_3 H63A_3 0.9800
C63'_3 H63B_3 0.9800
C63'_3 H63C_3 0.9800
C60'_3 C61'_3 1.46(3)
C61'_3 C62'_3 1.482(17)
C61'_3 H61'_3 1.0000
C62'_3 H62A_3 0.9800
C62'_3 H62B_3 0.9800
C62'_3 H62C_3 0.9800
C69'_3 C67'_3 1.46(3)
C69'_3 C70'_3 1.493(17)
C69'_3 C71'_3 1.552(19)
C69'_3 H69B_3 1.0000
C70'_3 H70A_3 0.9800
C70'_3 H70B_3 0.9800
C70'_3 H70C_3 0.9800
C71'_3 H71A_3 0.9800
C71'_3 H71B_3 0.9800
C71'_3 H71C_3 0.9800
C66'_3 C67'_3 1.347(17)
C66'_3 C74'_3 1.398(17)
C67'_3 C68'_3 1.454(16)
C68'_3 C72'_3 1.342(17)
C68'_3 H68B_3 0.9500
C72'_3 C73'_3 1.346(18)
C72'_3 H72B_3 0.9500
C73'_3 C74'_3 1.360(17)
C73'_3 H73B_3 0.9500
C74'_3 C75'_3 1.57(3)
C75'_3 C78'_3 1.51(3)
C75'_3 C76'_3 1.551(16)
C75'_3 H75B_3 1.0000
C78'_3 H78D_3 0.9800
C78'_3 H78E_3 0.9800
C78'_3 H78F_3 0.9800
C76'_3 H76D_3 0.9800
C76'_3 H76E_3 0.9800
C76'_3 H76F_3 0.9800

loop_
_geom_torsion_atom_site_label_1
_geom_torsion_atom_site_label_2
_geom_torsion_atom_site_label_3
_geom_torsion_atom_site_label_4
_geom_torsion
C1_1 Si1_1 O1_1 B1_1 -172.0(2)
Cl1_1 Si1_1 O1_1 B1_1 73.1(3)
Si1_1 O1_1 B1_1 C33_1 -152.3(2)
Si1_1 O1_1 B1_1 C27_1 84.5(3)
Si1_1 O1_1 B1_1 C39_1 -32.9(3)
C14_1 N2_1 C1_1 N1_1 -0.4(2)
C2_1 N2_1 C1_1 N1_1 179.0(2)
C14_1 N2_1 C1_1 Si1_1 -178.66(17)
C2_1 N2_1 C1_1 Si1_1 0.7(3)
C15_1 N1_1 C1_1 N2_1 0.7(2)
C16_1 N1_1 C1_1 N2_1 -176.9(2)
C15_1 N1_1 C1_1 Si1_1 179.16(15)
C16_1 N1_1 C1_1 Si1_1 1.6(3)
O1_1 Si1_1 C1_1 N2_1 -28.7(2)
Cl1_1 Si1_1 C1_1 N2_1 92.1(2)
O1_1 Si1_1 C1_1 N1_1 153.23(16)
Cl1_1 Si1_1 C1_1 N1_1 -85.98(17)
C1_1 N2_1 C2_1 C3_1 90.6(3)
C14_1 N2_1 C2_1 C3_1 -90.1(3)
C1_1 N2_1 C2_1 C10_1 -95.1(3)
C14_1 N2_1 C2_1 C10_1 84.2(3)
C10_1 C2_1 C3_1 C7_1 -2.0(3)
N2_1 C2_1 C3_1 C7_1 171.77(19)
C10_1 C2_1 C3_1 C4_1 -179.6(2)
N2_1 C2_1 C3_1 C4_1 -5.9(3)
C2_1 C3_1 C4_1 C5_1 -143.0(2)
C7_1 C3_1 C4_1 C5_1 39.5(3)
C2_1 C3_1 C4_1 C6_1 93.1(3)
C7_1 C3_1 C4_1 C6_1 -84.4(3)
C2_1 C3_1 C7_1 C8_1 -0.1(3)
C4_1 C3_1 C7_1 C8_1 177.5(2)
C3_1 C7_1 C8_1 C9_1 2.0(4)
C7_1 C8_1 C9_1 C10_1 -2.0(4)
C8_1 C9_1 C10_1 C2_1 0.0(3)
C8_1 C9_1 C10_1 C11_1 -178.1(2)
C3_1 C2_1 C10_1 C9_1 2.0(3)
N2_1 C2_1 C10_1 C9_1 -171.75(19)
C3_1 C2_1 C10_1 C11_1 -179.8(2)
N2_1 C2_1 C10_1 C11_1 6.4(3)
C9_1 C10_1 C11_1 C12_1 -51.5(3)
C2_1 C10_1 C11_1 C12_1 130.5(2)
C9_1 C10_1 C11_1 C13_1 72.5(3)
C2_1 C10_1 C11_1 C13_1 -105.5(3)
C1_1 N2_1 C14_1 C15_1 -0.1(3)
C2_1 N2_1 C14_1 C15_1 -179.5(2)
N2_1 C14_1 C15_1 N1_1 0.5(3)
C1_1 N1_1 C15_1 C14_1 -0.7(3)
C16_1 N1_1 C15_1 C14_1 177.0(2)
C1_1 N1_1 C16_1 C17_1 97.2(3)
C15_1 N1_1 C16_1 C17_1 -80.1(3)
C1_1 N1_1 C16_1 C24_1 -84.6(3)
C15_1 N1_1 C16_1 C24_1 98.2(3)
C24_1 C16_1 C17_1 C21_1 0.9(4)
N1_1 C16_1 C17_1 C21_1 179.0(3)
C24_1 C16_1 C17_1 C18_1 -176.1(3)
N1_1 C16_1 C17_1 C18_1 2.0(4)
C21_1 C17_1 C18_1 C19_1 45.1(4)
C16_1 C17_1 C18_1 C19_1 -138.0(3)
C21_1 C17_1 C18_1 C20_1 -78.6(4)
C16_1 C17_1 C18_1 C20_1 98.3(3)
C16_1 C17_1 C21_1 C22_1 -0.6(5)
C18_1 C17_1 C21_1 C22_1 176.5(3)
C17_1 C21_1 C22_1 C23_1 0.1(6)
C21_1 C22_1 C23_1 C24_1 0.1(6)
C22_1 C23_1 C24_1 C16_1 0.2(5)
C22_1 C23_1 C24_1 C25_1 -178.9(3)
C17_1 C16_1 C24_1 C23_1 -0.7(4)
N1_1 C16_1 C24_1 C23_1 -178.8(2)
C17_1 C16_1 C24_1 C25_1 178.4(3)
N1_1 C16_1 C24_1 C25_1 0.3(4)
C23_1 C24_1 C25_1 C25'_1 89.7(4)
C16_1 C24_1 C25_1 C25'_1 -89.3(3)
C23_1 C24_1 C25_1 C26_1 -34.4(4)
C16_1 C24_1 C25_1 C26_1 146.6(3)
O1_1 B1_1 C27_1 C32_1 -171.2(2)
C33_1 B1_1 C27_1 C32_1 70.5(3)
C39_1 B1_1 C27_1 C32_1 -51.0(3)
O1_1 B1_1 C27_1 C28_1 6.4(3)
C33_1 B1_1 C27_1 C28_1 -112.0(2)
C39_1 B1_1 C27_1 C28_1 126.5(2)
C32_1 C27_1 C28_1 F1_1 -178.1(2)
B1_1 C27_1 C28_1 F1_1 4.2(4)
C32_1 C27_1 C28_1 C29_1 0.9(4)
B1_1 C27_1 C28_1 C29_1 -176.8(2)
F1_1 C28_1 C29_1 F2_1 -0.1(4)
C27_1 C28_1 C29_1 F2_1 -179.2(2)
F1_1 C28_1 C29_1 C30_1 179.6(2)
C27_1 C28_1 C29_1 C30_1 0.5(4)
F2_1 C29_1 C30_1 F3_1 -1.3(4)
C28_1 C29_1 C30_1 F3_1 179.1(2)
F2_1 C29_1 C30_1 C31_1 178.4(2)
C28_1 C29_1 C30_1 C31_1 -1.2(4)
F3_1 C30_1 C31_1 F5_1 1.0(4)
C29_1 C30_1 C31_1 F5_1 -178.7(2)
F3_1 C30_1 C31_1 C32_1 -179.8(2)
C29_1 C30_1 C31_1 C32_1 0.5(4)
F5_1 C31_1 C32_1 F6_1 0.9(3)
C30_1 C31_1 C32_1 F6_1 -178.3(2)
F5_1 C31_1 C32_1 C27_1 -179.7(2)
C30_1 C31_1 C32_1 C27_1 1.1(4)
C28_1 C27_1 C32_1 F6_1 177.6(2)
B1_1 C27_1 C32_1 F6_1 -4.6(3)
C28_1 C27_1 C32_1 C31_1 -1.7(3)
B1_1 C27_1 C32_1 C31_1 176.1(2)
O1_1 B1_1 C33_1 C38_1 -121.7(2)
C27_1 B1_1 C33_1 C38_1 -0.3(3)
C39_1 B1_1 C33_1 C38_1 118.7(2)
O1_1 B1_1 C33_1 C34_1 57.3(2)
C27_1 B1_1 C33_1 C34_1 178.72(19)
C39_1 B1_1 C33_1 C34_1 -62.2(2)
C38_1 C33_1 C34_1 F12_1 -178.4(2)
B1_1 C33_1 C34_1 F12_1 2.5(3)
C38_1 C33_1 C34_1 C35_1 -0.6(3)
B1_1 C33_1 C34_1 C35_1 -179.8(2)
F12_1 C34_1 C35_1 F13_1 -2.2(3)
C33_1 C34_1 C35_1 F13_1 179.9(2)
F12_1 C34_1 C35_1 C36_1 179.3(2)
C33_1 C34_1 C35_1 C36_1 1.5(4)
F13_1 C35_1 C36_1 F14_1 -2.0(4)
C34_1 C35_1 C36_1 F14_1 176.4(2)
F13_1 C35_1 C36_1 C37_1 -179.6(2)
C34_1 C35_1 C36_1 C37_1 -1.1(4)
F14_1 C36_1 C37_1 F15_1 1.4(4)
C35_1 C36_1 C37_1 F15_1 178.9(2)
F14_1 C36_1 C37_1 C38_1 -177.5(2)
C35_1 C36_1 C37_1 C38_1 0.0(4)
C34_1 C33_1 C38_1 F16_1 -180.0(2)
B1_1 C33_1 C38_1 F16_1 -0.9(4)
C34_1 C33_1 C38_1 C37_1 -0.6(3)
B1_1 C33_1 C38_1 C37_1 178.4(2)
F15_1 C37_1 C38_1 F16_1 1.4(3)
C36_1 C37_1 C38_1 F16_1 -179.7(2)
F15_1 C37_1 C38_1 C33_1 -178.0(2)
C36_1 C37_1 C38_1 C33_1 0.9(4)
O1_1 B1_1 C39_1 C40_1 47.5(3)
C33_1 B1_1 C39_1 C40_1 163.76(19)
C27_1 B1_1 C39_1 C40_1 -72.7(2)
O1_1 B1_1 C39_1 C44_1 -135.9(2)
C33_1 B1_1 C39_1 C44_1 -19.7(3)
C27_1 B1_1 C39_1 C44_1 103.8(2)
C44_1 C39_1 C40_1 F7_1 -175.94(18)
B1_1 C39_1 C40_1 F7_1 1.1(3)
C44_1 C39_1 C40_1 C41_1 3.3(3)
B1_1 C39_1 C40_1 C41_1 -179.7(2)
F7_1 C40_1 C41_1 F8_1 -2.7(3)
C39_1 C40_1 C41_1 F8_1 178.03(19)
F7_1 C40_1 C41_1 C42_1 176.28(19)
C39_1 C40_1 C41_1 C42_1 -3.0(3)
F8_1 C41_1 C42_1 F9_1 -0.4(3)
C40_1 C41_1 C42_1 F9_1 -179.4(2)
F8_1 C41_1 C42_1 C43_1 179.2(2)
C40_1 C41_1 C42_1 C43_1 0.2(3)
F9_1 C42_1 C43_1 F10_1 1.4(3)
C41_1 C42_1 C43_1 F10_1 -178.3(2)
F9_1 C42_1 C43_1 C44_1 -178.6(2)
C41_1 C42_1 C43_1 C44_1 1.8(3)
F10_1 C43_1 C44_1 F11_1 -0.1(3)
C42_1 C43_1 C44_1 F11_1 179.8(2)
F10_1 C43_1 C44_1 C39_1 178.7(2)
C42_1 C43_1 C44_1 C39_1 -1.4(4)
C40_1 C39_1 C44_1 F11_1 177.71(19)
B1_1 C39_1 C44_1 F11_1 0.9(3)
C40_1 C39_1 C44_1 C43_1 -1.1(3)
B1_1 C39_1 C44_1 C43_1 -177.9(2)
C51_2 Si2_2 O2_2 B2_2 -174.3(4)
Cl2_2 Si2_2 O2_2 B2_2 68.0(5)
C51'_3 Si2_2 O2_2 B2_2 -168.1(6)
Si2_2 O2_2 B2_2 C85'_2 -147.3(3)
Si2_2 O2_2 B2_2 C91_2 91.1(5)
Si2_2 O2_2 B2_2 C79_2 -26.7(6)
O2_2 B2_2 C79_2 C84_2 -135.6(4)
C85'_2 B2_2 C79_2 C84_2 -19.7(6)
C91_2 B2_2 C79_2 C84_2 103.6(4)
O2_2 B2_2 C79_2 C80_2 52.2(5)
C85'_2 B2_2 C79_2 C80_2 168.1(3)
C91_2 B2_2 C79_2 C80_2 -68.6(4)
C84_2 C79_2 C80_2 F35_2 -175.8(4)
B2_2 C79_2 C80_2 F35_2 -2.3(5)
C84_2 C79_2 C80_2 C81_2 3.5(5)
B2_2 C79_2 C80_2 C81_2 177.0(4)
F35_2 C80_2 C81_2 F34_2 -3.8(5)
C79_2 C80_2 C81_2 F34_2 176.8(4)
F35_2 C80_2 C81_2 C82_2 175.6(4)
C79_2 C80_2 C81_2 C82_2 -3.8(5)
F34_2 C81_2 C82_2 F33_2 1.5(5)
C80_2 C81_2 C82_2 F33_2 -177.9(4)
F34_2 C81_2 C82_2 C83_2 179.9(4)
C80_2 C81_2 C82_2 C83_2 0.5(5)
F33_2 C82_2 C83_2 F32_2 2.4(6)
C81_2 C82_2 C83_2 F32_2 -176.0(4)
F33_2 C82_2 C83_2 C84_2 -179.2(4)
C81_2 C82_2 C83_2 C84_2 2.4(5)
F32_2 C83_2 C84_2 F31_2 -4.4(6)
C82_2 C83_2 C84_2 F31_2 177.2(5)
F32_2 C83_2 C84_2 C79_2 175.8(5)
C82_2 C83_2 C84_2 C79_2 -2.6(6)
C80_2 C79_2 C84_2 F31_2 179.9(5)
B2_2 C79_2 C84_2 F31_2 7.3(7)
C80_2 C79_2 C84_2 C83_2 -0.2(5)
B2_2 C79_2 C84_2 C83_2 -172.9(5)
O2_2 B2_2 C85'_2 C90'_2 -113.0(5)
C91_2 B2_2 C85'_2 C90'_2 6.8(6)
C79_2 B2_2 C85'_2 C90'_2 125.4(5)
O2_2 B2_2 C85'_2 C86'_2 60.7(4)
C91_2 B2_2 C85'_2 C86'_2 -179.5(4)
C79_2 B2_2 C85'_2 C86'_2 -60.9(5)
C90'_2 C85'_2 C86'_2 F55_2 -179.5(4)
B2_2 C85'_2 C86'_2 F55_2 5.8(5)
C90'_2 C85'_2 C86'_2 C87'_2 0.4(6)
B2_2 C85'_2 C86'_2 C87'_2 -174.3(4)
F55_2 C86'_2 C87'_2 F54_2 -1.7(6)
C85'_2 C86'_2 C87'_2 F54_2 178.5(4)
F55_2 C86'_2 C87'_2 C88'_2 -179.9(4)
C85'_2 C86'_2 C87'_2 C88'_2 0.3(6)
F54_2 C87'_2 C88'_2 F53_2 -0.7(7)
C86'_2 C87'_2 C88'_2 F53_2 177.5(4)
F54_2 C87'_2 C88'_2 C89'_2 -178.9(4)
C86'_2 C87'_2 C88'_2 C89'_2 -0.7(6)
F53_2 C88'_2 C89'_2 F52_2 -0.1(7)
C87'_2 C88'_2 C89'_2 F52_2 178.1(4)
F53_2 C88'_2 C89'_2 C90'_2 -177.8(4)
C87'_2 C88'_2 C89'_2 C90'_2 0.4(6)
C86'_2 C85'_2 C90'_2 F51_2 -178.7(4)
B2_2 C85'_2 C90'_2 F51_2 -4.7(7)
C86'_2 C85'_2 C90'_2 C89'_2 -0.7(6)
B2_2 C85'_2 C90'_2 C89'_2 173.3(4)
F52_2 C89'_2 C90'_2 F51_2 0.7(6)
C88'_2 C89'_2 C90'_2 F51_2 178.5(4)
F52_2 C89'_2 C90'_2 C85'_2 -177.4(4)
C88'_2 C89'_2 C90'_2 C85'_2 0.3(7)
O2_2 B2_2 C91_2 C92_2 -174.0(3)
C85'_2 B2_2 C91_2 C92_2 70.4(5)
C79_2 B2_2 C91_2 C92_2 -51.6(5)
O2_2 B2_2 C91_2 C96_2 5.7(5)
C85'_2 B2_2 C91_2 C96_2 -109.9(4)
C79_2 B2_2 C91_2 C96_2 128.1(4)
C96_2 C91_2 C92_2 F45_2 179.1(4)
B2_2 C91_2 C92_2 F45_2 -1.2(6)
C96_2 C91_2 C92_2 C93_2 -0.4(6)
B2_2 C91_2 C92_2 C93_2 179.4(4)
F45_2 C92_2 C93_2 F44_2 0.1(6)
C91_2 C92_2 C93_2 F44_2 179.6(4)
F45_2 C92_2 C93_2 C94_2 -177.9(4)
C91_2 C92_2 C93_2 C94_2 1.5(7)
F44_2 C93_2 C94_2 F43_2 1.2(7)
C92_2 C93_2 C94_2 F43_2 179.3(5)
F44_2 C93_2 C94_2 C95_2 -178.8(5)
C92_2 C93_2 C94_2 C95_2 -0.8(7)
F43_2 C94_2 C95_2 F42_2 0.9(7)
C93_2 C94_2 C95_2 F42_2 -179.1(4)
F43_2 C94_2 C95_2 C96_2 179.0(5)
C93_2 C94_2 C95_2 C96_2 -1.0(7)
F42_2 C95_2 C96_2 F41_2 0.3(6)
C94_2 C95_2 C96_2 F41_2 -177.8(4)
F42_2 C95_2 C96_2 C91_2 -179.6(4)
C94_2 C95_2 C96_2 C91_2 2.3(6)
C92_2 C91_2 C96_2 F41_2 178.6(4)
B2_2 C91_2 C96_2 F41_2 -1.1(6)
C92_2 C91_2 C96_2 C95_2 -1.6(5)
B2_2 C91_2 C96_2 C95_2 178.7(4)
C85'_3 B2'_3 C79'_3 C80'_3 159.7(13)
C91'_3 B2'_3 C79'_3 C80'_3 -64.0(19)
Cl3'_3 B2'_3 C79'_3 C80'_3 51.4(16)
C85'_3 B2'_3 C79'_3 C84'_3 -18.0(19)
C91'_3 B2'_3 C79'_3 C84'_3 118.3(14)
Cl3'_3 B2'_3 C79'_3 C84'_3 -126.3(10)
C84'_3 C79'_3 C80'_3 F35'_3 178.0(17)
B2'_3 C79'_3 C80'_3 F35'_3 0.4(19)
C84'_3 C79'_3 C80'_3 C81'_3 0.0
B2'_3 C79'_3 C80'_3 C81'_3 -177.6(17)
F35'_3 C80'_3 C81'_3 F34'_3 3.8(17)
C79'_3 C80'_3 C81'_3 F34'_3 -178.0(15)
F35'_3 C80'_3 C81'_3 C82'_3 -178.1(16)
C79'_3 C80'_3 C81'_3 C82'_3 0.0
F34'_3 C81'_3 C82'_3 F33'_3 -1.4(17)
C80'_3 C81'_3 C82'_3 F33'_3 -179.4(16)
F34'_3 C81'_3 C82'_3 C83'_3 178.0(15)
C80'_3 C81'_3 C82'_3 C83'_3 0.0
F33'_3 C82'_3 C83'_3 F32'_3 -4.8(17)
C81'_3 C82'_3 C83'_3 F32'_3 175.8(16)
F33'_3 C82'_3 C83'_3 C84'_3 179.4(16)
C81'_3 C82'_3 C83'_3 C84'_3 0.0
F32'_3 C83'_3 C84'_3 F31'_3 13.3(18)
C82'_3 C83'_3 C84'_3 F31'_3 -171.2(17)
F32'_3 C83'_3 C84'_3 C79'_3 -175.5(17)
C82'_3 C83'_3 C84'_3 C79'_3 0.0
C80'_3 C79'_3 C84'_3 F31'_3 170.0(19)
B2'_3 C79'_3 C84'_3 F31'_3 -12.2(19)
C80'_3 C79'_3 C84'_3 C83'_3 0.0
B2'_3 C79'_3 C84'_3 C83'_3 177.9(16)
C79'_3 B2'_3 C85'_3 C86'_3 -47.8(19)
C91'_3 B2'_3 C85'_3 C86'_3 175.6(11)
Cl3'_3 B2'_3 C85'_3 C86'_3 61.3(12)
C79'_3 B2'_3 C85'_3 C90'_3 136.4(14)
C91'_3 B2'_3 C85'_3 C90'_3 -0.2(18)
Cl3'_3 B2'_3 C85'_3 C90'_3 -114.5(10)
C90'_3 C85'_3 C86'_3 F55'_3 -177.1(14)
B2'_3 C85'_3 C86'_3 F55'_3 6.9(15)
C90'_3 C85'_3 C86'_3 C87'_3 0.0
B2'_3 C85'_3 C86'_3 C87'_3 -176.0(12)
F55'_3 C86'_3 C87'_3 F54'_3 -0.5(15)
C85'_3 C86'_3 C87'_3 F54'_3 -177.8(15)
F55'_3 C86'_3 C87'_3 C88'_3 177.3(13)
C85'_3 C86'_3 C87'_3 C88'_3 0.0
F54'_3 C87'_3 C88'_3 F53'_3 -7.4(14)
C86'_3 C87'_3 C88'_3 F53'_3 174.7(13)
F54'_3 C87'_3 C88'_3 C89'_3 177.9(14)
C86'_3 C87'_3 C88'_3 C89'_3 0.0
F53'_3 C88'_3 C89'_3 F52'_3 9.1(14)
C87'_3 C88'_3 C89'_3 F52'_3 -176.4(12)
F53'_3 C88'_3 C89'_3 C90'_3 -174.5(14)
C87'_3 C88'_3 C89'_3 C90'_3 0.0
F52'_3 C89'_3 C90'_3 F51'_3 -3.0(13)
C88'_3 C89'_3 C90'_3 F51'_3 -179.4(12)
F52'_3 C89'_3 C90'_3 C85'_3 176.4(12)
C88'_3 C89'_3 C90'_3 C85'_3 0.0
C86'_3 C85'_3 C90'_3 F51'_3 179.4(12)
B2'_3 C85'_3 C90'_3 F51'_3 -4.9(14)
C86'_3 C85'_3 C90'_3 C89'_3 0.0
B2'_3 C85'_3 C90'_3 C89'_3 175.7(13)
C79'_3 B2'_3 C91'_3 C92'_3 -47.5(16)
C85'_3 B2'_3 C91'_3 C92'_3 91.7(13)
Cl3'_3 B2'_3 C91'_3 C92'_3 -158.9(8)
C79'_3 B2'_3 C91'_3 C96'_3 134.1(13)
C85'_3 B2'_3 C91'_3 C96'_3 -86.7(15)
Cl3'_3 B2'_3 C91'_3 C96'_3 22.7(16)
C96'_3 C91'_3 C92'_3 F45'_3 179.2(13)
B2'_3 C91'_3 C92'_3 F45'_3 0.6(13)
C96'_3 C91'_3 C92'_3 C93'_3 0.0
B2'_3 C91'_3 C92'_3 C93'_3 -178.6(11)
F45'_3 C92'_3 C93'_3 F44'_3 2.1(13)
C91'_3 C92'_3 C93'_3 F44'_3 -178.7(13)
F45'_3 C92'_3 C93'_3 C94'_3 -179.2(12)
C91'_3 C92'_3 C93'_3 C94'_3 0.0
F44'_3 C93'_3 C94'_3 F43'_3 -0.5(14)
C92'_3 C93'_3 C94'_3 F43'_3 -179.1(12)
F44'_3 C93'_3 C94'_3 C95'_3 178.6(13)
C92'_3 C93'_3 C94'_3 C95'_3 0.0
F43'_3 C94'_3 C95'_3 F42'_3 -5.6(14)
C93'_3 C94'_3 C95'_3 F42'_3 175.3(12)
F43'_3 C94'_3 C95'_3 C96'_3 179.1(13)
C93'_3 C94'_3 C95'_3 C96'_3 0.0
F42'_3 C95'_3 C96'_3 F41'_3 -3.0(15)
C94'_3 C95'_3 C96'_3 F41'_3 172.2(14)
F42'_3 C95'_3 C96'_3 C91'_3 -175.2(13)
C94'_3 C95'_3 C96'_3 C91'_3 0.0
C92'_3 C91'_3 C96'_3 F41'_3 -171.7(15)
B2'_3 C91'_3 C96'_3 F41'_3 6.6(16)
C92'_3 C91'_3 C96'_3 C95'_3 0.0
B2'_3 C91'_3 C96'_3 C95'_3 178.3(13)
C64_2 N4_2 C51_2 N3_2 -1.4(5)
C52_2 N4_2 C51_2 N3_2 176.3(5)
C64_2 N4_2 C51_2 Si2_2 173.4(3)
C52_2 N4_2 C51_2 Si2_2 -8.9(7)
C65_2 N3_2 C51_2 N4_2 1.4(6)
C66_2 N3_2 C51_2 N4_2 179.7(6)
C65_2 N3_2 C51_2 Si2_2 -174.3(4)
C66_2 N3_2 C51_2 Si2_2 4.0(8)
O2_2 Si2_2 C51_2 N4_2 -22.1(4)
Cl2_2 Si2_2 C51_2 N4_2 98.6(4)
C51'_3 Si2_2 C51_2 N4_2 -82(4)
O2_2 Si2_2 C51_2 N3_2 152.1(4)
Cl2_2 Si2_2 C51_2 N3_2 -87.2(4)
C51'_3 Si2_2 C51_2 N3_2 92(4)
C51_2 N4_2 C64_2 C65_2 0.9(5)
C52_2 N4_2 C64_2 C65_2 -177.0(4)
N4_2 C64_2 C65_2 N3_2 0.0(6)
C51_2 N3_2 C65_2 C64_2 -0.9(6)
C66_2 N3_2 C65_2 C64_2 -179.3(5)
C51_2 N4_2 C52_2 C53_2 -86.8(5)
C64_2 N4_2 C52_2 C53_2 90.6(5)
C51_2 N4_2 C52_2 C60_2 102.2(5)
C64_2 N4_2 C52_2 C60_2 -80.4(5)
C60_2 C52_2 C53_2 C57_2 -0.4(7)
N4_2 C52_2 C53_2 C57_2 -170.6(4)
C60_2 C52_2 C53_2 C54_2 176.4(5)
N4_2 C52_2 C53_2 C54_2 6.2(7)
C57_2 C53_2 C54_2 C56_2 74.7(7)
C52_2 C53_2 C54_2 C56_2 -101.9(7)
C57_2 C53_2 C54_2 C55_2 -41.2(7)
C52_2 C53_2 C54_2 C55_2 142.1(5)
C52_2 C53_2 C57_2 C58_2 1.1(7)
C54_2 C53_2 C57_2 C58_2 -175.8(5)
C53_2 C57_2 C58_2 C59_2 -1.5(8)
C57_2 C58_2 C59_2 C60_2 1.2(8)
C58_2 C59_2 C60_2 C52_2 -0.5(7)
C58_2 C59_2 C60_2 C61_2 178.3(5)
C53_2 C52_2 C60_2 C59_2 0.1(6)
N4_2 C52_2 C60_2 C59_2 170.5(4)
C53_2 C52_2 C60_2 C61_2 -178.7(4)
N4_2 C52_2 C60_2 C61_2 -8.4(6)
C59_2 C60_2 C61_2 C63_2 51.6(6)
C52_2 C60_2 C61_2 C63_2 -129.6(5)
C59_2 C60_2 C61_2 C62_2 -70.7(6)
C52_2 C60_2 C61_2 C62_2 108.1(5)
C51_2 N3_2 C66_2 C67_2 82.2(9)
C65_2 N3_2 C66_2 C67_2 -99.6(7)
C51_2 N3_2 C66_2 C74_2 -96.6(7)
C65_2 N3_2 C66_2 C74_2 81.5(8)
C74_2 C66_2 C67_2 C68_2 0.2(9)
N3_2 C66_2 C67_2 C68_2 -178.5(5)
C74_2 C66_2 C67_2 C69_2 -175.1(5)
N3_2 C66_2 C67_2 C69_2 6.1(9)
C66_2 C67_2 C68_2 C72_2 0.1(8)
C69_2 C67_2 C68_2 C72_2 175.4(5)
C66_2 C67_2 C69_2 C70_2 -153.1(6)
C68_2 C67_2 C69_2 C70_2 31.9(8)
C66_2 C67_2 C69_2 C71_2 81.8(7)
C68_2 C67_2 C69_2 C71_2 -93.2(6)
C67_2 C68_2 C72_2 C73_2 -2.3(10)
C68_2 C72_2 C73_2 C74_2 4.0(10)
C72_2 C73_2 C74_2 C66_2 -3.5(9)
C72_2 C73_2 C74_2 C75_2 178.9(6)
C67_2 C66_2 C74_2 C73_2 1.5(9)
N3_2 C66_2 C74_2 C73_2 -179.7(5)
C67_2 C66_2 C74_2 C75_2 179.0(6)
N3_2 C66_2 C74_2 C75_2 -2.2(8)
C73_2 C74_2 C75_2 C78_2 -50.0(7)
C66_2 C74_2 C75_2 C78_2 132.5(6)
C73_2 C74_2 C75_2 C76_2 74.2(7)
C66_2 C74_2 C75_2 C76_2 -103.3(6)
O2_2 Si2_2 C51'_3 N3'_3 167.2(17)
C51_2 Si2_2 C51'_3 N3'_3 -71(4)
Cl2_2 Si2_2 C51'_3 N3'_3 -70.2(17)
O2_2 Si2_2 C51'_3 N4'_3 -50.0(17)
C51_2 Si2_2 C51'_3 N4'_3 72(4)
Cl2_2 Si2_2 C51'_3 N4'_3 72.6(17)
N4'_3 C64'_3 C65'_3 N3'_3 1(2)
N3'_3 C51'_3 N4'_3 C64'_3 4(2)
Si2_2 C51'_3 N4'_3 C64'_3 -139.0(14)
N3'_3 C51'_3 N4'_3 C52'_3 179(2)
Si2_2 C51'_3 N4'_3 C52'_3 36(3)
C65'_3 C64'_3 N4'_3 C51'_3 -3(2)
C65'_3 C64'_3 N4'_3 C52'_3 -178.2(17)
N4'_3 C51'_3 N3'_3 C65'_3 -4(3)
Si2_2 C51'_3 N3'_3 C65'_3 148.4(17)
N4'_3 C51'_3 N3'_3 C66'_3 179(2)
Si2_2 C51'_3 N3'_3 C66'_3 -29(3)
C64'_3 C65'_3 N3'_3 C51'_3 1(3)
C64'_3 C65'_3 N3'_3 C66'_3 179(3)
C51'_3 N4'_3 C52'_3 C53'_3 -105(2)
C64'_3 N4'_3 C52'_3 C53'_3 69(3)
C51'_3 N4'_3 C52'_3 C60'_3 79(2)
C64'_3 N4'_3 C52'_3 C60'_3 -107(2)
C60'_3 C52'_3 C53'_3 C54'_3 -175(2)
N4'_3 C52'_3 C53'_3 C54'_3 9(3)
C60'_3 C52'_3 C53'_3 C57'_3 4(4)
N4'_3 C52'_3 C53'_3 C57'_3 -171.9(18)
C52'_3 C53'_3 C54'_3 C55'_3 113(3)
C57'_3 C53'_3 C54'_3 C55'_3 -66(4)
C52'_3 C53'_3 C54'_3 C56'_3 -71(3)
C57'_3 C53'_3 C54'_3 C56'_3 110(3)
C52'_3 C53'_3 C57'_3 C58'_3 0(3)
C54'_3 C53'_3 C57'_3 C58'_3 179(2)
C53'_3 C57'_3 C58'_3 C59'_3 -4(3)
C57'_3 C58'_3 C59'_3 C60'_3 5(4)
C58'_3 C59'_3 C60'_3 C52'_3 -1(3)
C58'_3 C59'_3 C60'_3 C61'_3 -177(2)
C53'_3 C52'_3 C60'_3 C59'_3 -3(3)
N4'_3 C52'_3 C60'_3 C59'_3 172.4(17)
C53'_3 C52'_3 C60'_3 C61'_3 172(2)
N4'_3 C52'_3 C60'_3 C61'_3 -12(3)
C59'_3 C60'_3 C61'_3 C62'_3 -91(2)
C52'_3 C60'_3 C61'_3 C62'_3 94(3)
C59'_3 C60'_3 C61'_3 C63'_3 46(3)
C52'_3 C60'_3 C61'_3 C63'_3 -129(2)
C51'_3 N3'_3 C66'_3 C67'_3 84(3)
C65'_3 N3'_3 C66'_3 C67'_3 -93(3)
C51'_3 N3'_3 C66'_3 C74'_3 -97(3)
C65'_3 N3'_3 C66'_3 C74'_3 86(4)
C74'_3 C66'_3 C67'_3 C68'_3 -2(2)
N3'_3 C66'_3 C67'_3 C68'_3 178(2)
C74'_3 C66'_3 C67'_3 C69'_3 -176(2)
N3'_3 C66'_3 C67'_3 C69'_3 3(3)
C70'_3 C69'_3 C67'_3 C66'_3 -146.2(18)
C71'_3 C69'_3 C67'_3 C66'_3 71(2)
C70'_3 C69'_3 C67'_3 C68'_3 39(3)
C71'_3 C69'_3 C67'_3 C68'_3 -103(2)
C66'_3 C67'_3 C68'_3 C72'_3 1.2(16)
C69'_3 C67'_3 C68'_3 C72'_3 176(2)
C67'_3 C68'_3 C72'_3 C73'_3 -3(4)
C68'_3 C72'_3 C73'_3 C74'_3 4(4)
C72'_3 C73'_3 C74'_3 C66'_3 -3(3)
C72'_3 C73'_3 C74'_3 C75'_3 179(2)
C67'_3 C66'_3 C74'_3 C73'_3 3(3)
N3'_3 C66'_3 C74'_3 C73'_3 -177(2)
C67'_3 C66'_3 C74'_3 C75'_3 -179(2)
N3'_3 C66'_3 C74'_3 C75'_3 1(3)
C73'_3 C74'_3 C75'_3 C78'_3 -87(2)
C66'_3 C74'_3 C75'_3 C78'_3 95(2)
C73'_3 C74'_3 C75'_3 C76'_3 36(3)
C66'_3 C74'_3 C75'_3 C76'_3 -142(2)
